data_4129420
loop_
_publ_author_name
'Lee, HyeWoo'
'Elumalai, Palani'
'Singh, Nem'
'Kim, Hyunuk'
'Lee, Sang Uck'
'Chi, Ki-Whan'

_publ_section_title
;
 Selective synthesis of ruthenium(II) Metalla[2]catenane via solvent and
 guest-dependent self-assembly.
;
_journal_issue 14
_journal_name_full 'Journal of the American Chemical Society'
_journal_page_first 4674
_journal_page_last 4677
_journal_paper_doi 10.1021/jacs.5b02573
_journal_volume 137
_journal_year 2015
_chemical_formula_moiety 'C286 H254 F24 N9 O51 Ru8 S8'
_chemical_formula_sum 'C286 H254 F24 N9 O51 Ru8 S8'
_chemical_formula_weight 6154.02
_space_group_IT_number 14
_space_group_name_Hall '-P 2ybc'
_space_group_name_H-M_alt 'P 1 21/c 1'
_symmetry_cell_setting monoclinic
_symmetry_space_group_name_H-M 'P 1 21/c 1'
_atom_sites_solution_hydrogens geom
_atom_sites_solution_primary direct
_atom_sites_solution_secondary difmap
_audit_creation_method SHELXL-97
_cell_angle_alpha 90.00
_cell_angle_beta 117.92(3)
_cell_angle_gamma 90.00
_cell_formula_units_Z 4
_cell_length_a 29.291(6)
_cell_length_b 38.789(8)
_cell_length_c 28.633(6)
_cell_measurement_temperature 100(2)
_cell_measurement_theta_max 25.94
_cell_measurement_theta_min 1.72
_cell_volume 28745(13)
_computing_cell_refinement 'DENZO (Z. Otwinowski and W. Minor, 1997)'
_computing_data_collection 'ADSC Quantum software'
_computing_data_reduction 'HKL2000 (Z. Otwinowski and W. Minor, 1997)'
_computing_molecular_graphics 'Materials Studio 5.0'
_computing_publication_material 'Materials Studio 5.0'
_computing_structure_refinement 'SHELXL-97 (Sheldrick, 1997)'
_computing_structure_solution 'SHELXS-97 (Sheldrick, 1990)'
_diffrn_ambient_temperature 100(2)
_diffrn_measured_fraction_theta_full 0.955
_diffrn_measured_fraction_theta_max 0.955
_diffrn_measurement_device_type 'CCD area detector'
_diffrn_measurement_method 'omega scan'
_diffrn_radiation_monochromator 'Si(111) double crystal monochromator'
_diffrn_radiation_source 'Supramolecular Crystallography Beamline 2D'
_diffrn_radiation_type synchrotron
_diffrn_radiation_wavelength 0.70000
_diffrn_reflns_av_R_equivalents 0.0000
_diffrn_reflns_av_sigmaI/netI 0.0360
_diffrn_reflns_limit_h_max 32
_diffrn_reflns_limit_h_min -36
_diffrn_reflns_limit_k_max 48
_diffrn_reflns_limit_k_min 0
_diffrn_reflns_limit_l_max 34
_diffrn_reflns_limit_l_min 0
_diffrn_reflns_number 56129
_diffrn_reflns_theta_full 25.94
_diffrn_reflns_theta_max 25.94
_diffrn_reflns_theta_min 1.72
_exptl_absorpt_coefficient_mu 0.526
_exptl_absorpt_correction_T_max 0.9021
_exptl_absorpt_correction_T_min 0.8581
_exptl_absorpt_correction_type multi-scan
_exptl_absorpt_process_details HKL2000
_exptl_crystal_colour 'orange red'
_exptl_crystal_density_diffrn 1.422
_exptl_crystal_density_method 'not measured'
_exptl_crystal_description irregular
_exptl_crystal_F_000 12548
_exptl_crystal_size_max 0.30
_exptl_crystal_size_mid 0.20
_exptl_crystal_size_min 0.20
_refine_diff_density_max 4.786
_refine_diff_density_min -2.903
_refine_diff_density_rms 0.154
_refine_ls_extinction_method none
_refine_ls_goodness_of_fit_ref 1.355
_refine_ls_hydrogen_treatment constr
_refine_ls_matrix_type full
_refine_ls_number_parameters 3521
_refine_ls_number_reflns 56129
_refine_ls_number_restraints 352
_refine_ls_restrained_S_all 1.365
_refine_ls_R_factor_all 0.1289
_refine_ls_R_factor_gt 0.1065
_refine_ls_shift/su_max 0.003
_refine_ls_shift/su_mean 0.000
_refine_ls_structure_factor_coef Fsqd
_refine_ls_weighting_details 'calc w=1/[\s^2^(Fo^2^)+(0.2000P)^2^+0.0000P] where P=(Fo^2^+2Fc^2^)/3'
_refine_ls_weighting_scheme calc
_refine_ls_wR_factor_gt 0.3235
_refine_ls_wR_factor_ref 0.3426
_reflns_number_gt 38772
_reflns_number_total 56129
_reflns_threshold_expression >2sigma(I)
_cod_data_source_file ja5b02573_si_002.cif
_cod_data_source_block 3
_cod_depositor_comments
;
The following automatic conversions were performed:

data item '_symmetry_cell_setting' value 'Monoclinic' was changed to
'monoclinic' in accordance with the
/home/saulius/struct/COD-crude-data/automatic-downloads/DataCite-retrospective/ACS/depositions/lib/dictionaries/cif_core.dic
dictionary named 'cif_core.dic' version 2.4.2 last updated on
2011-04-26.

Automatic conversion script
Id: cif_fix_values 6909 2019-04-08 15:41:33Z antanas 
;
_cod_original_cell_volume 28745(10)
_cod_original_sg_symbol_H-M P2(1)/c
_cod_database_code 4129420

loop_
_symmetry_equiv_pos_as_xyz
'x, y, z'
'-x, y+1/2, -z+1/2'
'-x, -y, -z'
'x, -y-1/2, z-1/2'

loop_
_atom_site_label
_atom_site_type_symbol
_atom_site_fract_x
_atom_site_fract_y
_atom_site_fract_z
_atom_site_U_iso_or_equiv
_atom_site_adp_type
_atom_site_occupancy
_atom_site_symmetry_multiplicity
_atom_site_calc_flag
_atom_site_refinement_flags
Ru1 Ru 0.426816(18) 0.701588(13) 0.781951(19) 0.05051(14) Uani 1 1 d .
Ru2 Ru 1.19177(2) 0.801086(14) 1.01054(2) 0.05951(15) Uani 1 1 d .
Ru3 Ru 1.26457(2) 0.708442(16) 1.30302(2) 0.06259(16) Uani 1 1 d .
Ru4 Ru 0.49879(2) 0.656074(17) 1.09503(2) 0.06489(17) Uani 1 1 d .
Ru5 Ru 1.12656(2) 0.936161(15) 1.45395(3) 0.06593(17) Uani 1 1 d .
Ru6 Ru 1.38777(3) 1.437826(16) 1.55778(2) 0.07460(19) Uani 1 1 d .
Ru7 Ru 1.34006(4) 1.461844(18) 1.24665(3) 0.0897(2) Uani 1 1 d .
Ru8 Ru 1.06649(5) 0.96844(2) 1.14040(3) 0.1156(3) Uani 1 1 d U
O1 O 0.44026(15) 0.72817(11) 0.84856(15) 0.0523(9) Uani 1 1 d .
O2 O 0.44311(17) 0.65822(11) 0.82797(16) 0.0571(10) Uani 1 1 d .
O3 O 0.4973(2) 0.69818(13) 1.05375(18) 0.0752(14) Uani 1 1 d .
O4 O 0.48002(17) 0.62925(12) 1.02730(17) 0.0621(11) Uani 1 1 d .
O5 O 1.26015(17) 0.69389(12) 1.23205(18) 0.0609(11) Uani 1 1 d .
O6 O 1.23683(17) 0.75482(13) 1.26717(18) 0.0647(11) Uani 1 1 d .
O7 O 1.21564(16) 0.75391(11) 1.04523(17) 0.0555(9) Uani 1 1 d .
O8 O 1.19753(19) 0.81620(12) 1.08116(19) 0.0669(11) Uani 1 1 d .
O9 O 1.3962(3) 1.44232(14) 1.3156(2) 0.0883(17) Uani 1 1 d .
O10 O 1.3034(3) 1.47512(14) 1.2893(2) 0.0926(18) Uani 1 1 d .
O11 O 1.4265(2) 1.42528(12) 1.51636(18) 0.0713(13) Uani 1 1 d .
O12 O 1.3305(2) 1.45488(14) 1.4873(2) 0.0810(14) Uani 1 1 d .
O13 O 1.1250(3) 0.95110(17) 1.2079(3) 0.109(2) Uani 1 1 d .
O14 O 1.0277(3) 0.96803(17) 1.1776(3) 0.1116(18) Uani 1 1 d U
O15 O 1.0683(2) 0.95565(13) 1.3854(2) 0.0808(15) Uani 1 1 d .
O16 O 1.1665(2) 0.93326(12) 1.4127(2) 0.0664(11) Uani 1 1 d .
N1 N 0.5080(2) 0.70501(17) 0.8155(2) 0.0680(15) Uani 1 1 d .
N2 N 0.5746(2) 0.65213(15) 1.1059(2) 0.0619(13) Uani 1 1 d .
N3 N 1.1841(2) 0.69671(18) 1.2673(3) 0.0750(17) Uani 1 1 d .
N4 N 1.1186(2) 0.78355(16) 0.9970(2) 0.0685(15) Uani 1 1 d .
N5 N 1.1549(3) 0.98728(16) 1.4660(3) 0.0759(17) Uani 1 1 d .
N6 N 1.0901(5) 1.0177(2) 1.1771(4) 0.107(3) Uani 1 1 d .
N7 N 1.3562(3) 1.38791(16) 1.5319(2) 0.0712(15) Uani 1 1 d .
N8 N 1.3057(3) 1.41358(16) 1.2422(2) 0.0766(17) Uani 1 1 d .
C1 C 0.4512(2) 0.65495(16) 0.8757(2) 0.0529(13) Uani 1 1 d .
C2 C 0.4196(3) 0.7116(2) 0.7040(3) 0.0731(19) Uani 1 1 d .
H2A H 0.4521 0.7140 0.7010 0.088 Uiso 1 1 calc R
C3 C 0.4477(2) 0.61970(18) 0.8912(2) 0.0592(15) Uani 1 1 d .
C4 C 0.4584(2) 0.71740(17) 0.8958(3) 0.0558(14) Uani 1 1 d .
C5 C 0.4697(2) 0.64003(17) 0.9813(2) 0.0536(14) Uani 1 1 d .
C6 C 0.4759(2) 0.74517(16) 0.9359(2) 0.0556(14) Uani 1 1 d .
C7 C 0.4624(2) 0.68273(15) 0.9127(2) 0.0480(12) Uani 1 1 d .
C8 C 1.3058(3) 1.19701(18) 1.4952(3) 0.0592(15) Uani 1 1 d .
C9 C 1.2504(2) 0.71192(17) 1.1911(3) 0.0565(14) Uani 1 1 d .
C10 C 1.2621(2) 0.69355(17) 1.1529(2) 0.0541(14) Uani 1 1 d .
C11 C 1.2281(2) 0.74368(16) 1.0919(2) 0.0521(13) Uani 1 1 d .
C12 C 0.3419(2) 0.70245(19) 0.7337(3) 0.0620(16) Uani 1 1 d .
H12A H 0.3197 0.6990 0.7513 0.074 Uiso 1 1 calc R
C13 C 1.2319(2) 0.74601(17) 1.1810(2) 0.0557(14) Uani 1 1 d .
C14 C 0.4737(2) 0.67431(16) 0.9673(2) 0.0522(13) Uani 1 1 d .
C15 C 1.2609(3) 0.69152(17) 1.0677(3) 0.0573(14) Uani 1 1 d .
H15A H 1.2524 0.7017 1.0344 0.069 Uiso 1 1 calc R
C16 C 0.4533(2) 0.61245(17) 0.9409(2) 0.0548(14) Uani 1 1 d .
C17 C 0.4872(3) 0.70193(19) 1.0036(2) 0.0628(17) Uani 1 1 d .
C18 C 1.2196(2) 0.76324(17) 1.1304(3) 0.0565(14) Uani 1 1 d .
C19 C 0.3615(3) 0.67322(19) 0.7191(3) 0.0648(16) Uani 1 1 d .
C20 C 1.2041(2) 0.79782(19) 1.1211(3) 0.0654(18) Uani 1 1 d .
C21 C 0.6057(3) 0.67939(17) 1.1230(3) 0.0622(15) Uani 1 1 d .
H21A H 0.5930 0.7006 1.1290 0.075 Uiso 1 1 calc R
C22 C 1.0999(3) 0.7527(2) 0.9771(3) 0.0682(17) Uani 1 1 d .
H22A H 1.1221 0.7371 0.9718 0.082 Uiso 1 1 calc R
C23 C 0.4370(3) 0.5928(2) 0.8554(3) 0.0715(18) Uani 1 1 d .
H23A H 0.4354 0.5971 0.8220 0.086 Uiso 1 1 calc R
C24 C 1.1854(3) 0.79430(18) 0.9320(3) 0.0640(16) Uani 1 1 d .
H24A H 1.1680 0.7735 0.9105 0.077 Uiso 1 1 calc R
C25 C 1.2504(2) 0.70978(16) 1.1049(2) 0.0520(13) Uani 1 1 d .
C26 C 1.2371(3) 0.79296(19) 0.9702(2) 0.0616(16) Uani 1 1 d .
H26A H 1.2550 0.7702 0.9758 0.074 Uiso 1 1 calc R
C27 C 1.2683(3) 1.22227(18) 1.4849(3) 0.0606(15) Uani 1 1 d .
C28 C 1.2830(3) 0.65974(18) 1.0796(3) 0.0624(16) Uani 1 1 d .
H28A H 1.2893 0.6476 1.0543 0.075 Uiso 1 1 calc R
C29 C 0.5362(3) 0.6789(2) 0.8141(3) 0.079(2) Uani 1 1 d .
H29A H 0.5196 0.6576 0.7996 0.094 Uiso 1 1 calc R
C30 C 1.2162(3) 1.21403(18) 1.4709(3) 0.0620(16) Uani 1 1 d .
C31 C 1.2852(3) 0.66152(17) 1.1642(3) 0.0604(15) Uani 1 1 d .
H31A H 1.2934 0.6508 1.1970 0.073 Uiso 1 1 calc R
C32 C 1.2245(2) 0.76516(19) 1.2198(3) 0.0639(17) Uani 1 1 d .
C33 C 1.2926(3) 1.16116(19) 1.4943(3) 0.0668(17) Uani 1 1 d .
C34 C 1.1519(3) 0.94131(17) 1.3637(3) 0.0700(19) Uani 1 1 d .
C35 C 1.2964(3) 0.64497(19) 1.1281(3) 0.0673(17) Uani 1 1 d .
H35A H 1.3134 0.6233 1.1367 0.081 Uiso 1 1 calc R
C36 C 1.3677(3) 1.44665(17) 1.4288(3) 0.0670(17) Uani 1 1 d .
C37 C 0.4782(2) 0.77934(17) 0.9213(3) 0.0582(14) Uani 1 1 d .
H37A H 0.4682 0.7850 0.8855 0.070 Uiso 1 1 calc R
C38 C 1.2412(3) 1.15290(18) 1.4808(3) 0.0618(16) Uani 1 1 d .
C39 C 1.1938(3) 0.93794(18) 1.3490(3) 0.0710(19) Uani 1 1 d .
C40 C 1.4509(3) 1.41620(16) 1.4522(3) 0.0668(18) Uani 1 1 d .
C41 C 1.2448(4) 0.9308(2) 1.3897(4) 0.083(2) Uani 1 1 d .
H41A H 1.2511 0.9279 1.4252 0.100 Uiso 1 1 calc R
C42 C 0.4014(3) 0.74105(19) 0.7198(3) 0.0660(17) Uani 1 1 d .
C43 C 1.2051(3) 0.7997(2) 1.2091(3) 0.0697(19) Uani 1 1 d .
C44 C 1.3347(4) 0.7832(3) 1.0740(4) 0.123(4) Uani 1 1 d .
H44A H 1.3714 0.7838 1.0998 0.185 Uiso 1 1 calc R
H44B H 1.3288 0.7654 1.0474 0.185 Uiso 1 1 calc R
H44C H 1.3143 0.7778 1.0922 0.185 Uiso 1 1 calc R
C45 C 1.1954(3) 0.8163(2) 1.1611(3) 0.0715(19) Uani 1 1 d .
C46 C 0.3630(3) 0.73562(18) 0.7346(2) 0.0629(16) Uani 1 1 d .
H46A H 0.3548 0.7548 0.7528 0.075 Uiso 1 1 calc R
C47 C 1.2024(3) 1.17776(19) 1.4685(3) 0.0657(17) Uani 1 1 d .
C48 C 0.4912(2) 0.73691(18) 0.9895(2) 0.0608(16) Uani 1 1 d .
C49 C 0.4948(3) 0.8041(2) 0.9586(3) 0.076(2) Uani 1 1 d .
H49A H 0.4960 0.8273 0.9487 0.091 Uiso 1 1 calc R
C50 C 1.1953(3) 0.8183(2) 1.2457(3) 0.081(2) Uani 1 1 d .
H50A H 1.2000 0.8074 1.2773 0.098 Uiso 1 1 calc R
C51 C 1.2831(3) 1.25799(19) 1.4898(3) 0.0668(17) Uani 1 1 d .
C52 C 1.2859(3) 0.7219(2) 1.3847(3) 0.072(2) Uani 1 1 d .
H52A H 1.2627 0.7377 1.3916 0.087 Uiso 1 1 calc R
C53 C 1.4944(3) 1.39879(19) 1.4885(3) 0.0747(19) Uani 1 1 d .
H53A H 1.4989 1.3950 1.5231 0.090 Uiso 1 1 calc R
C54 C 0.4462(3) 0.57981(18) 0.9547(3) 0.0650(16) Uani 1 1 d .
H54A H 0.4507 0.5753 0.9892 0.078 Uiso 1 1 calc R
C55 C 1.2975(3) 1.28772(19) 1.4970(3) 0.0719(18) Uani 1 1 d .
C56 C 0.4322(4) 0.5533(2) 0.9177(4) 0.086(2) Uani 1 1 d .
H56A H 0.4249 0.5310 0.9259 0.103 Uiso 1 1 calc R
C57 C 1.1780(4) 0.8498(2) 0.9688(4) 0.084(2) Uani 1 1 d .
H57A H 1.1556 0.8675 0.9736 0.101 Uiso 1 1 calc R
C58 C 1.2271(3) 1.1169(2) 1.4809(3) 0.0737(19) Uani 1 1 d .
C59 C 1.1147(3) 1.1949(2) 1.4432(3) 0.079(2) Uani 1 1 d .
H59A H 1.0799 1.1889 1.4332 0.095 Uiso 1 1 calc R
C60 C 1.3598(3) 1.45144(18) 1.3753(3) 0.0696(18) Uani 1 1 d .
C61 C 1.4799(4) 1.4089(2) 1.3874(3) 0.082(2) Uani 1 1 d .
H61A H 1.4752 1.4123 1.3526 0.098 Uiso 1 1 calc R
C62 C 1.4126(3) 1.42953(17) 1.4676(3) 0.0656(17) Uani 1 1 d .
C63 C 1.1293(3) 1.2298(2) 1.4467(3) 0.0758(19) Uani 1 1 d .
H63A H 1.1043 1.2473 1.4399 0.091 Uiso 1 1 calc R
C64 C 1.1038(4) 0.95141(18) 1.3255(3) 0.075(2) Uani 1 1 d .
C65 C 1.1781(3) 1.2389(2) 1.4593(3) 0.0670(17) Uani 1 1 d .
H65A H 1.1866 1.2626 1.4603 0.080 Uiso 1 1 calc R
C66 C 0.4019(3) 0.6787(2) 0.7047(3) 0.0653(17) Uani 1 1 d .
H66A H 0.4211 0.6585 0.7010 0.078 Uiso 1 1 calc R
C67 C 0.9677(3) 0.7544(3) 0.9592(4) 0.096(3) Uani 1 1 d .
C68 C 1.2579(4) 1.3501(2) 1.2293(3) 0.076(2) Uani 1 1 d .
C69 C 1.0921(4) 0.9555(2) 1.2696(3) 0.083(2) Uani 1 1 d .
C70 C 1.3228(3) 0.7367(2) 1.3718(3) 0.0701(18) Uani 1 1 d .
C71 C 1.3471(3) 0.7130(2) 1.3522(3) 0.0675(17) Uani 1 1 d .
H71A H 1.3681 0.7225 1.3360 0.081 Uiso 1 1 calc R
C72 C 1.1711(3) 0.89475(19) 1.5069(3) 0.0718(18) Uani 1 1 d .
H72A H 1.2055 0.8886 1.5099 0.086 Uiso 1 1 calc R
C73 C 1.0516(3) 0.7422(2) 0.9638(3) 0.0755(19) Uani 1 1 d .
H73A H 1.0396 0.7205 0.9471 0.091 Uiso 1 1 calc R
C74 C 0.4283(3) 0.6443(2) 1.0989(3) 0.0783(18) Uani 1 1 d U
H74A H 0.3948 0.6409 1.0660 0.094 Uiso 1 1 calc R
C75 C 0.5257(4) 0.6485(2) 1.1789(3) 0.0824(19) Uani 1 1 d U
H75A H 0.5642 0.6495 1.2002 0.099 Uiso 1 1 calc R
C76 C 1.2733(3) 0.6872(2) 1.3762(3) 0.081(2) Uani 1 1 d .
H76A H 1.2415 0.6792 1.3777 0.097 Uiso 1 1 calc R
C77 C 1.3314(3) 1.46010(19) 1.4440(3) 0.0725(19) Uani 1 1 d .
C78 C 0.5102(4) 0.7964(2) 1.0115(3) 0.079(2) Uani 1 1 d .
H78A H 0.5226 0.8142 1.0374 0.095 Uiso 1 1 calc R
C79 C 1.3579(3) 1.2062(2) 1.5084(3) 0.0712(18) Uani 1 1 d .
H79A H 1.3675 1.2297 1.5094 0.085 Uiso 1 1 calc R
C80 C 1.5325(4) 1.3865(2) 1.4752(4) 0.087(2) Uani 1 1 d .
H80A H 1.5628 1.3751 1.5003 0.105 Uiso 1 1 calc R
C81 C 1.4279(4) 1.4233(3) 1.6402(3) 0.087(2) Uani 1 1 d .
H81A H 1.4370 1.3984 1.6483 0.105 Uiso 1 1 calc R
C82 C 0.8267(3) 0.6500(3) 1.1619(3) 0.096(3) Uani 1 1 d .
C83 C 1.3771(4) 1.4333(3) 1.6285(3) 0.092(3) Uani 1 1 d .
C84 C 1.1410(3) 1.0476(2) 1.4625(4) 0.086(2) Uani 1 1 d .
H84A H 1.1182 1.0664 1.4570 0.104 Uiso 1 1 calc R
C85 C 0.5891(4) 0.6813(4) 0.8328(4) 0.103(3) Uani 1 1 d .
H85A H 0.6083 0.6619 0.8316 0.123 Uiso 1 1 calc R
C86 C 0.5029(4) 0.6809(2) 1.1655(3) 0.0848(18) Uani 1 1 d U
H86A H 0.5220 0.7029 1.1806 0.102 Uiso 1 1 calc R
C87 C 0.5932(3) 0.62178(18) 1.0976(3) 0.0719(18) Uani 1 1 d .
H87A H 0.5706 0.6025 1.0852 0.086 Uiso 1 1 calc R
C88 C 0.8003(4) 0.6996(3) 0.9121(3) 0.098(3) Uani 1 1 d .
C89 C 1.5231(4) 1.3919(2) 1.4236(4) 0.086(2) Uani 1 1 d .
H89A H 1.5474 1.3837 1.4129 0.104 Uiso 1 1 calc R
C90 C 0.6766(3) 0.6464(2) 1.1261(3) 0.075(2) Uani 1 1 d .
C91 C 1.1260(4) 1.2141(2) 1.1937(3) 0.083(2) Uani 1 1 d .
C92 C 1.0744(3) 0.9213(2) 1.4845(4) 0.082(2) Uani 1 1 d .
H92A H 1.0410 0.9340 1.4724 0.099 Uiso 1 1 calc R
C93 C 1.2118(3) 1.0883(2) 1.4791(3) 0.075(2) Uani 1 1 d .
C94 C 1.1683(3) 0.9207(2) 1.5381(3) 0.081(2) Uani 1 1 d .
C95 C 1.3817(4) 1.1451(2) 1.5198(3) 0.081(2) Uani 1 1 d .
H95A H 1.4076 1.1279 1.5284 0.097 Uiso 1 1 calc R
C96 C 1.1829(4) 0.94252(18) 1.2963(4) 0.079(2) Uani 1 1 d .
C97 C 1.2065(3) 0.99319(19) 1.4837(3) 0.0707(18) Uani 1 1 d .
H97A H 1.2291 0.9740 1.4930 0.085 Uiso 1 1 calc R
C98 C 1.3859(3) 1.3616(2) 1.5392(3) 0.0752(19) Uani 1 1 d .
H98A H 1.4221 1.3653 1.5543 0.090 Uiso 1 1 calc R
C99 C 1.1259(3) 0.88074(19) 1.4651(4) 0.078(2) Uani 1 1 d .
H99A H 1.1296 0.8652 1.4392 0.093 Uiso 1 1 calc R
C100 C 1.3036(3) 1.3830(2) 1.5107(3) 0.079(2) Uani 1 1 d .
H10C H 1.2816 1.4022 1.5051 0.094 Uiso 1 1 calc R
C101 C 1.1931(3) 1.05369(19) 1.4769(3) 0.0690(17) Uani 1 1 d .
C102 C 1.3152(3) 1.32155(19) 1.5056(3) 0.0696(18) Uani 1 1 d .
C103 C 1.2145(4) 1.2890(2) 1.2148(3) 0.091(3) Uani 1 1 d .
C104 C 0.6565(3) 0.6770(2) 1.1321(3) 0.0714(19) Uani 1 1 d .
H10A H 0.6778 0.6970 1.1427 0.086 Uiso 1 1 calc R
C105 C 1.2830(5) 1.2321(3) 1.2330(3) 0.096(3) Uani 1 1 d .
H10D H 1.2956 1.2550 1.2357 0.115 Uiso 1 1 calc R
C106 C 1.0823(3) 0.6805(3) 1.2326(4) 0.098(3) Uani 1 1 d .
C107 C 1.4438(3) 1.42097(17) 1.4002(3) 0.0730(19) Uani 1 1 d .
C108 C 1.2264(3) 1.0247(2) 1.4885(3) 0.078(2) Uani 1 1 d .
H10E H 1.2622 1.0278 1.4995 0.093 Uiso 1 1 calc R
C109 C 1.1128(3) 0.6599(3) 1.2198(3) 0.084(2) Uani 1 1 d .
H10B H 1.0990 0.6400 1.1985 0.101 Uiso 1 1 calc R
C110 C 1.1641(3) 0.6689(2) 1.2385(3) 0.079(2) Uani 1 1 d .
H11A H 1.1856 0.6546 1.2303 0.095 Uiso 1 1 calc R
C111 C 0.8404(4) 0.5866(3) 1.1609(4) 0.103(3) Uani 1 1 d .
H11B H 0.8055 0.5822 1.1525 0.124 Uiso 1 1 calc R
C112 C 1.1181(4) 0.9344(2) 1.5250(4) 0.084(2) Uani 1 1 d .
H11J H 1.1159 0.9567 1.5415 0.101 Uiso 1 1 calc R
C113 C 1.1546(3) 0.7165(3) 1.2796(4) 0.097(3) Uani 1 1 d .
H11C H 1.1688 0.7370 1.2995 0.116 Uiso 1 1 calc R
C114 C 1.0381(3) 0.7964(3) 0.9931(4) 0.104(3) Uani 1 1 d .
H11D H 1.0161 0.8130 0.9970 0.125 Uiso 1 1 calc R
C115 C 0.3187(3) 0.6327(2) 0.7541(4) 0.090(2) Uani 1 1 d .
H11E H 0.3420 0.6400 0.7904 0.135 Uiso 1 1 calc R
H11F H 0.3095 0.6084 0.7542 0.135 Uiso 1 1 calc R
H11G H 0.2873 0.6468 0.7397 0.135 Uiso 1 1 calc R
C116 C 1.1788(3) 0.8507(2) 1.1524(3) 0.087(3) Uani 1 1 d .
H11H H 1.1721 0.8619 1.1203 0.104 Uiso 1 1 calc R
C117 C 1.3971(4) 1.43892(18) 1.3612(3) 0.074(2) Uani 1 1 d .
C118 C 1.3939(3) 1.1802(2) 1.5197(3) 0.077(2) Uani 1 1 d .
H11K H 1.4282 1.1863 1.5277 0.093 Uiso 1 1 calc R
C119 C 0.8351(5) 0.7453(3) 1.1746(4) 0.110(3) Uani 1 1 d .
H11I H 0.8135 0.7645 1.1705 0.132 Uiso 1 1 calc R
C120 C 0.4289(4) 0.5601(2) 0.8680(3) 0.078(2) Uani 1 1 d .
H12B H 0.4211 0.5419 0.8432 0.094 Uiso 1 1 calc R
C121 C 0.8705(3) 0.7426(3) 0.9326(3) 0.096(3) Uani 1 1 d .
C122 C 1.0578(4) 1.2697(3) 1.1718(4) 0.099(3) Uani 1 1 d .
H12J H 1.0343 1.2885 1.1633 0.119 Uiso 1 1 calc R
C123 C 0.4612(4) 0.6179(3) 1.1217(4) 0.099(3) Uani 1 1 d .
H12C H 0.4507 0.5969 1.0987 0.119 Uiso 1 1 calc R
C124 C 1.2300(4) 0.8480(2) 1.0059(3) 0.083(2) Uani 1 1 d .
H12D H 1.2430 0.8642 1.0366 0.100 Uiso 1 1 calc R
C125 C 0.5328(3) 0.7344(3) 0.8354(3) 0.079(2) Uani 1 1 d .
H12E H 0.5129 0.7537 0.8357 0.095 Uiso 1 1 calc R
C126 C 1.1062(5) 1.2756(3) 1.1849(3) 0.101(3) Uani 1 1 d .
H12K H 1.1175 1.2988 1.1871 0.121 Uiso 1 1 calc R
C127 C 1.3319(3) 0.7739(2) 1.3754(3) 0.078(2) Uani 1 1 d .
H12F H 1.3598 0.7796 1.4106 0.117 Uiso 1 1 calc R
H12G H 1.3003 0.7860 1.3696 0.117 Uiso 1 1 calc R
H12H H 1.3418 0.7810 1.3485 0.117 Uiso 1 1 calc R
C128 C 1.0194(3) 0.7634(3) 0.9748(3) 0.090(3) Uani 1 1 d .
C129 C 0.5073(4) 0.7633(2) 1.0259(3) 0.085(2) Uani 1 1 d .
H12I H 0.5166 0.7584 1.0617 0.102 Uiso 1 1 calc R
C130 C 1.2816(4) 1.4864(2) 1.3556(3) 0.083(2) Uani 1 1 d .
C131 C 0.9995(5) 0.9668(3) 1.2448(4) 0.113(4) Uani 1 1 d .
C132 C 1.3159(4) 1.4702(2) 1.3377(3) 0.081(2) Uani 1 1 d .
C133 C 1.1044(3) 0.7084(3) 1.2646(4) 0.100(3) Uani 1 1 d .
H13A H 1.0848 0.7220 1.2762 0.120 Uiso 1 1 calc R
C134 C 1.3676(3) 1.3285(2) 1.5264(3) 0.077(2) Uani 1 1 d .
H13B H 1.3911 1.3102 1.5317 0.092 Uiso 1 1 calc R
C135 C 0.6131(3) 0.7115(4) 0.8528(3) 0.102(4) Uani 1 1 d .
C136 C 1.2857(5) 0.9279(2) 1.3773(5) 0.103(3) Uani 1 1 d .
H136 H 1.3198 0.9222 1.4033 0.124 Uiso 1 1 calc R
C137 C 1.3086(4) 1.3525(2) 1.2462(3) 0.090(3) Uani 1 1 d .
H13E H 1.3289 1.3321 1.2550 0.108 Uiso 1 1 calc R
C138 C 1.3319(4) 1.3839(2) 1.2510(3) 0.079(2) Uani 1 1 d .
H13F H 1.3677 1.3847 1.2609 0.095 Uiso 1 1 calc R
C139 C 0.8583(3) 0.6212(3) 1.1676(3) 0.094(3) Uani 1 1 d .
C140 C 1.3319(3) 1.1359(2) 1.5073(3) 0.0736(19) Uani 1 1 d .
H14E H 1.3235 1.1122 1.5074 0.088 Uiso 1 1 calc R
C141 C 1.2735(5) 0.9340(3) 1.3233(5) 0.106(4) Uani 1 1 d .
H14F H 1.3008 0.9334 1.3143 0.128 Uiso 1 1 calc R
C142 C 0.9124(3) 0.6263(3) 1.1820(3) 0.098(3) Uani 1 1 d .
C143 C 1.1791(4) 0.8518(3) 1.2363(4) 0.100(3) Uani 1 1 d .
H14A H 1.1726 0.8639 1.2614 0.120 Uiso 1 1 calc R
C144 C 1.3191(3) 0.8165(2) 1.0484(3) 0.079(2) Uani 1 1 d .
H14B H 1.3247 0.8334 1.0770 0.095 Uiso 1 1 calc R
C145 C 1.2551(4) 1.4124(2) 1.2247(3) 0.086(2) Uani 1 1 d .
H14G H 1.2359 1.4333 1.2164 0.104 Uiso 1 1 calc R
C146 C 0.3458(3) 0.6371(2) 0.7199(3) 0.076(2) Uani 1 1 d .
H14C H 0.3773 0.6222 0.7345 0.092 Uiso 1 1 calc R
C147 C 0.6430(3) 0.6178(2) 1.1064(3) 0.078(2) Uani 1 1 d .
H14D H 0.6547 0.5965 1.0995 0.094 Uiso 1 1 calc R
C148 C 1.2342(4) 1.3168(2) 1.2214(3) 0.085(2) Uani 1 1 d .
C149 C 1.1423(4) 1.2485(2) 1.1962(3) 0.083(2) Uani 1 1 d .
C150 C 1.0643(4) 0.9566(2) 1.3392(3) 0.081(2) Uani 1 1 d .
C151 C 0.7288(3) 0.6435(3) 1.1369(3) 0.082(2) Uani 1 1 d .
C152 C 1.2401(5) 1.5070(3) 1.3192(4) 0.104(3) Uani 1 1 d .
H15C H 1.2334 1.5094 1.2835 0.125 Uiso 1 1 calc R
C153 C 1.3932(5) 1.4741(3) 1.2187(3) 0.103(3) Uani 1 1 d .
H15D H 1.4283 1.4636 1.2384 0.123 Uiso 1 1 calc R
C154 C 0.7845(4) 0.6648(4) 0.9071(4) 0.113(4) Uani 1 1 d .
H15B H 0.7492 0.6603 0.8972 0.135 Uiso 1 1 calc R
C155 C 1.2827(3) 1.3505(2) 1.4977(3) 0.077(2) Uani 1 1 d .
H15E H 1.2465 1.3473 1.4833 0.092 Uiso 1 1 calc R
C156 C 0.9316(3) 0.6605(4) 1.1904(4) 0.105(4) Uani 1 1 d .
C157 C 1.3044(6) 1.4668(3) 1.1615(4) 0.106(4) Uani 1 1 d .
H15F H 1.2748 1.4513 1.1391 0.127 Uiso 1 1 calc R
C158 C 1.2627(3) 0.81891(19) 1.0089(3) 0.0703(18) Uani 1 1 d .
C159 C 1.1551(3) 0.8248(2) 0.9304(3) 0.082(2) Uani 1 1 d .
C160 C 0.4248(4) 0.7761(2) 0.7229(4) 0.095(3) Uani 1 1 d .
H16A H 0.4054 0.7882 0.6891 0.143 Uiso 1 1 calc R
H16B H 0.4609 0.7735 0.7303 0.143 Uiso 1 1 calc R
H16C H 0.4234 0.7895 0.7512 0.143 Uiso 1 1 calc R
C161 C 1.0852(3) 0.8048(2) 1.0050(4) 0.087(2) Uani 1 1 d .
H16D H 1.0974 0.8269 1.0200 0.104 Uiso 1 1 calc R
C162 C 0.7513(4) 0.7923(5) 0.9041(4) 0.129(4) Uani 1 1 d U
H16E H 0.7158 0.7885 0.8940 0.154 Uiso 1 1 calc R
C163 C 1.1596(4) 1.1869(2) 1.2053(3) 0.081(2) Uani 1 1 d .
C164 C 0.7137(3) 0.7212(4) 0.8870(3) 0.112(4) Uani 1 1 d .
C165 C 1.2475(4) 1.1649(2) 1.2266(3) 0.090(2) Uani 1 1 d .
H16G H 1.2365 1.1419 1.2267 0.108 Uiso 1 1 calc R
C166 C 1.1369(7) 1.0274(3) 1.1981(5) 0.119(4) Uani 1 1 d .
H16H H 1.1619 1.0098 1.2055 0.143 Uiso 1 1 calc R
C167 C 1.3568(6) 1.4547(3) 1.1789(4) 0.111(4) Uani 1 1 d .
C168 C 0.8152(4) 0.7127(3) 1.1664(4) 0.094(3) Uani 1 1 d .
H16F H 0.7800 0.7093 1.1579 0.113 Uiso 1 1 calc R
C169 C 0.8524(3) 0.7065(3) 0.9254(3) 0.089(3) Uani 1 1 d .
C170 C 0.7744(4) 0.6456(3) 1.1491(3) 0.094(3) Uani 1 1 d .
C171 C 1.2242(5) 0.9408(2) 1.2837(4) 0.101(3) Uani 1 1 d .
H17E H 1.2180 0.9442 1.2484 0.121 Uiso 1 1 calc R
C172 C 0.5077(4) 0.6166(3) 1.1562(4) 0.089(2) Uani 1 1 d U
C173 C 1.3158(4) 1.2053(3) 1.2408(4) 0.098(3) Uani 1 1 d .
H17F H 1.3509 1.2094 1.2500 0.117 Uiso 1 1 calc R
C174 C 1.4456(4) 1.4764(2) 1.6073(3) 0.084(2) Uani 1 1 d .
C175 C 0.9002(4) 0.6897(3) 1.1857(3) 0.096(3) Uani 1 1 d .
C177 C 1.1324(5) 0.9497(2) 1.2567(3) 0.091(3) Uani 1 1 d .
C178 C 1.1722(4) 0.8680(2) 1.1908(4) 0.103(3) Uani 1 1 d .
H17A H 1.1626 0.8917 1.1857 0.124 Uiso 1 1 calc R
C179 C 0.3087(4) 0.6257(2) 0.6606(4) 0.102(3) Uani 1 1 d .
H17B H 0.3269 0.6284 0.6395 0.153 Uiso 1 1 calc R
H17C H 0.2777 0.6402 0.6458 0.153 Uiso 1 1 calc R
H17D H 0.2988 0.6015 0.6600 0.153 Uiso 1 1 calc R
C180 C 0.4472(4) 0.6795(3) 1.1199(5) 0.107(2) Uani 1 1 d U
C181 C 1.1304(4) 1.1229(2) 1.2049(4) 0.096(3) Uani 1 1 d .
C182 C 0.5443(5) 0.5845(3) 1.1762(4) 0.103(3) Uani 1 1 d .
H18A H 0.5796 0.5920 1.1832 0.123 Uiso 1 1 calc R
C183 C 1.2303(4) 1.2271(2) 1.2208(3) 0.082(2) Uani 1 1 d .
C184 C 1.3625(5) 1.4679(3) 1.6056(4) 0.108(3) Uani 1 1 d .
H18C H 1.3252 1.4745 1.5895 0.129 Uiso 1 1 calc R
C185 C 1.3344(3) 0.6779(3) 1.3450(3) 0.083(2) Uani 1 1 d .
H18B H 1.3466 0.6638 1.3238 0.099 Uiso 1 1 calc R
C186 C 1.0283(3) 0.6723(3) 1.2156(4) 0.100(3) Uani 1 1 d .
C187 C 1.2882(4) 1.4814(2) 1.4057(4) 0.085(2) Uani 1 1 d .
C188 C 0.8364(4) 0.7689(3) 0.9251(3) 0.091(3) Uani 1 1 d .
C189 C 1.2289(4) 1.3802(2) 1.2180(3) 0.085(2) Uani 1 1 d .
H18D H 1.1927 1.3794 1.2061 0.102 Uiso 1 1 calc R
C190 C 1.1235(3) 1.01460(19) 1.4565(4) 0.077(2) Uani 1 1 d .
H19B H 1.0878 1.0107 1.4452 0.093 Uiso 1 1 calc R
C191 C 1.0774(3) 0.89333(19) 1.4525(3) 0.076(2) Uani 1 1 d .
C192 C 0.8696(4) 0.6463(4) 0.9276(4) 0.109(4) Uani 1 1 d .
H19A H 0.8925 0.6281 0.9308 0.131 Uiso 1 1 calc R
C193 C 1.1432(4) 1.1523(2) 1.2050(3) 0.089(2) Uani 1 1 d .
C194 C 1.2126(4) 1.1922(2) 1.2175(3) 0.088(3) Uani 1 1 d .
C195 C 1.0432(5) 0.9630(2) 1.2305(4) 0.107(3) Uani 1 1 d U
C196 C 0.7843(4) 0.7630(4) 0.9109(3) 0.103(3) Uani 1 1 d .
C197 C 1.0730(4) 1.2090(3) 1.1791(3) 0.087(2) Uani 1 1 d .
H19C H 1.0601 1.1861 1.1756 0.105 Uiso 1 1 calc R
C198 C 0.9082(7) 0.9744(6) 1.2257(9) 0.190(7) Uani 1 1 d U
H19D H 0.8731 0.9769 1.1998 0.228 Uiso 1 1 calc R
C199 C 1.3853(6) 1.5037(4) 1.2393(4) 0.127(5) Uani 1 1 d .
H19E H 1.4143 1.5137 1.2719 0.153 Uiso 1 1 calc R
C200 C 1.4819(4) 1.4982(3) 1.5929(4) 0.100(3) Uani 1 1 d .
H20H H 1.4955 1.5173 1.6194 0.120 Uiso 1 1 calc R
C201 C 1.3500(4) 0.8288(4) 1.0242(5) 0.150(6) Uani 1 1 d .
H20A H 1.3867 0.8274 1.0500 0.225 Uiso 1 1 calc R
H20B H 1.3408 0.8527 1.0128 0.225 Uiso 1 1 calc R
H20C H 1.3433 0.8144 0.9935 0.225 Uiso 1 1 calc R
C202 C 0.5843(3) 0.7390(3) 0.8552(3) 0.097(3) Uani 1 1 d .
H20D H 0.6002 0.7604 0.8702 0.116 Uiso 1 1 calc R
C203 C 0.9423(4) 0.5972(4) 1.1862(4) 0.115(4) Uani 1 1 d .
H20E H 0.9773 0.6004 1.1941 0.138 Uiso 1 1 calc R
C204 C 0.8469(4) 0.6836(3) 1.1704(3) 0.102(3) Uani 1 1 d .
C205 C 0.8872(5) 0.7502(4) 1.1891(4) 0.112(4) Uani 1 1 d .
H20F H 0.9008 0.7730 1.1956 0.135 Uiso 1 1 calc R
C206 C 1.1161(4) 1.0877(2) 1.2005(4) 0.095(3) Uani 1 1 d .
C207 C 1.1504(3) 1.1703(2) 1.4542(3) 0.0661(17) Uani 1 1 d .
H20I H 1.1402 1.1469 1.4523 0.079 Uiso 1 1 calc R
C208 C 0.6691(4) 0.7146(4) 0.8716(4) 0.132(5) Uani 1 1 d .
C209 C 0.8878(4) 0.6781(4) 0.9345(4) 0.106(3) Uani 1 1 d .
H20G H 0.9233 0.6822 0.9451 0.127 Uiso 1 1 calc R
C210 C 1.5283(5) 1.4795(3) 1.5967(5) 0.116(4) Uani 1 1 d .
H21F H 1.5470 1.4689 1.6317 0.173 Uiso 1 1 calc R
H21G H 1.5510 1.4959 1.5915 0.173 Uiso 1 1 calc R
H21H H 1.5171 1.4616 1.5694 0.173 Uiso 1 1 calc R
C211 C 1.2964(4) 1.1706(3) 1.2351(4) 0.102(3) Uani 1 1 d .
H21I H 1.3179 1.1517 1.2373 0.122 Uiso 1 1 calc R
C212 C 1.3923(8) 1.4360(5) 1.1225(6) 0.168(7) Uani 1 1 d .
H21J H 1.4003 1.4163 1.1062 0.252 Uiso 1 1 calc R
H21K H 1.4243 1.4482 1.1457 0.252 Uiso 1 1 calc R
H21L H 1.3688 1.4517 1.0949 0.252 Uiso 1 1 calc R
C213 C 1.0984(7) 0.9576(4) 1.0871(5) 0.138(4) Uani 1 1 d U
H21M H 1.1365 0.9574 1.0997 0.166 Uiso 1 1 calc R
C214 C 0.7661(3) 0.7269(4) 0.9029(3) 0.113(4) Uani 1 1 d .
C215 C 1.0111(5) 0.9636(3) 1.2982(5) 0.113(3) Uani 1 1 d .
C216 C 1.2159(5) 0.9361(3) 1.5823(4) 0.105(3) Uani 1 1 d .
H21N H 1.2245 0.9236 1.6152 0.157 Uiso 1 1 calc R
H21O H 1.2096 0.9604 1.5866 0.157 Uiso 1 1 calc R
H21P H 1.2447 0.9343 1.5741 0.157 Uiso 1 1 calc R
C217 C 0.8516(5) 0.8028(5) 0.9304(4) 0.125(5) Uani 1 1 d .
H21B H 0.8864 0.8074 0.9385 0.151 Uiso 1 1 calc R
C218 C 0.5277(5) 0.5531(3) 1.1369(6) 0.127(4) Uani 1 1 d .
H21C H 0.5275 0.5602 1.1040 0.191 Uiso 1 1 calc R
H21D H 0.4930 0.5455 1.1293 0.191 Uiso 1 1 calc R
H21E H 0.5522 0.5342 1.1529 0.191 Uiso 1 1 calc R
C220 C 0.8711(4) 0.5608(4) 1.1660(4) 0.110(3) Uani 1 1 d .
H22B H 0.8573 0.5381 1.1604 0.133 Uiso 1 1 calc R
C221 C 0.9235(4) 0.5651(4) 1.1794(5) 0.120(4) Uani 1 1 d .
H22C H 0.9449 0.5457 1.1836 0.144 Uiso 1 1 calc R
C222 C 0.8165(5) 0.6371(4) 0.9155(5) 0.135(5) Uani 1 1 d .
H22D H 0.8053 0.6139 0.9137 0.162 Uiso 1 1 calc R
C223 C 0.8204(5) 0.8304(4) 0.9248(5) 0.131(4) Uani 1 1 d .
H22E H 0.8338 0.8532 0.9298 0.158 Uiso 1 1 calc R
C224 C 0.7692(5) 0.8249(5) 0.9118(6) 0.141(5) Uani 1 1 d U
H22F H 0.7471 0.8437 0.9083 0.169 Uiso 1 1 calc R
C225 C 0.9844(4) 0.6673(4) 1.2046(4) 0.121(4) Uani 1 1 d .
C226 C 0.9231(3) 0.7474(3) 0.9481(4) 0.095(3) Uani 1 1 d .
C227 C 1.0965(4) 0.8236(3) 0.8921(4) 0.117(4) Uani 1 1 d .
H22G H 1.0894 0.8354 0.8592 0.176 Uiso 1 1 calc R
H22H H 1.0777 0.8351 0.9085 0.176 Uiso 1 1 calc R
H22I H 1.0852 0.7995 0.8845 0.176 Uiso 1 1 calc R
C228 C 1.2977(4) 0.6640(2) 1.3566(3) 0.089(2) Uani 1 1 d .
C229 C 1.2828(5) 0.6258(3) 1.3493(5) 0.120(4) Uani 1 1 d U
H22J H 1.2455 0.6244 1.3403 0.144 Uiso 1 1 calc R
C230 C 1.2883(5) 0.6089(3) 1.3045(5) 0.132(4) Uani 1 1 d .
H23B H 1.2658 0.6206 1.2712 0.197 Uiso 1 1 calc R
H23C H 1.2783 0.5846 1.3019 0.197 Uiso 1 1 calc R
H23D H 1.3243 0.6105 1.3113 0.197 Uiso 1 1 calc R
C231 C 1.3121(14) 0.6075(4) 1.3995(7) 0.37(3) Uani 1 1 d .
H23E H 1.3069 0.6190 1.4272 0.561 Uiso 1 1 calc R
H23F H 1.3490 0.6079 1.4092 0.561 Uiso 1 1 calc R
H23G H 1.3001 0.5836 1.3958 0.561 Uiso 1 1 calc R
C232 C 0.5472(5) 0.5736(4) 1.2310(5) 0.134(4) Uani 1 1 d .
H23H H 0.5698 0.5535 1.2451 0.201 Uiso 1 1 calc R
H23I H 0.5125 0.5678 1.2256 0.201 Uiso 1 1 calc R
H23J H 0.5611 0.5927 1.2561 0.201 Uiso 1 1 calc R
C233 C 1.1555(5) 1.0601(3) 1.2112(4) 0.114(3) Uani 1 1 d .
H23K H 1.1913 1.0652 1.2262 0.136 Uiso 1 1 calc R
C234 C 1.0553(5) 1.0411(2) 1.1692(4) 0.105(3) Uani 1 1 d .
H23L H 1.0202 1.0341 1.1547 0.126 Uiso 1 1 calc R
C235 C 1.0672(4) 1.0758(2) 1.1809(4) 0.097(3) Uani 1 1 d .
H23M H 1.0402 1.0915 1.1748 0.116 Uiso 1 1 calc R
C236 C 1.0401(5) 1.2360(3) 1.1701(4) 0.103(3) Uani 1 1 d .
H23N H 1.0054 1.2319 1.1626 0.124 Uiso 1 1 calc R
C237 C 1.1954(4) 1.2543(2) 1.2103(3) 0.079(2) Uani 1 1 d .
C238 C 1.3393(5) 1.4095(4) 1.6357(4) 0.125(4) Uani 1 1 d .
H23O H 1.3420 1.4131 1.6708 0.187 Uiso 1 1 calc R
H23P H 1.3476 1.3854 1.6323 0.187 Uiso 1 1 calc R
H23Q H 1.3040 1.4146 1.6085 0.187 Uiso 1 1 calc R
C239 C 1.3950(4) 1.4886(2) 1.5946(3) 0.087(2) Uani 1 1 d .
H23R H 1.3809 1.5095 1.5719 0.105 Uiso 1 1 calc R
C240 C 1.4613(4) 1.4432(2) 1.6307(3) 0.094(3) Uani 1 1 d .
H24B H 1.4933 1.4326 1.6327 0.113 Uiso 1 1 calc R
C241 C 1.4502(5) 1.5157(3) 1.5384(4) 0.125(4) Uani 1 1 d .
H24C H 1.4732 1.5295 1.5298 0.188 Uiso 1 1 calc R
H24D H 1.4237 1.5306 1.5397 0.188 Uiso 1 1 calc R
H24E H 1.4335 1.4979 1.5113 0.188 Uiso 1 1 calc R
C242 C 1.2108(5) 1.5228(4) 1.3367(5) 0.122(4) Uani 1 1 d .
H24F H 1.1842 1.5377 1.3132 0.146 Uiso 1 1 calc R
C243 C 1.2170(5) 1.5189(4) 1.3857(6) 0.132(4) Uani 1 1 d .
H24G H 1.1953 1.5313 1.3962 0.158 Uiso 1 1 calc R
C244 C 1.2555(4) 1.4966(3) 1.4221(4) 0.104(3) Uani 1 1 d .
H24H H 1.2587 1.4923 1.4562 0.125 Uiso 1 1 calc R
C245 C 0.9490(6) 0.9717(4) 1.2057(6) 0.155(6) Uani 1 1 d .
H245 H 0.9400 0.9733 1.1693 0.186 Uiso 1 1 calc R
C246 C 0.9688(5) 0.9686(3) 1.3129(5) 0.130(4) Uani 1 1 d .
H246 H 0.9773 0.9684 1.3492 0.156 Uiso 1 1 calc R
C247 C 0.9182(6) 0.9734(5) 1.2760(8) 0.179(6) Uani 1 1 d U
H24M H 0.8917 0.9759 1.2859 0.214 Uiso 1 1 calc R
C248 C 1.0688(6) 0.9893(3) 1.0710(4) 0.125(3) Uani 1 1 d U
C249 C 1.0163(5) 0.9866(5) 1.0610(4) 0.127(4) Uani 1 1 d .
H24N H 0.9967 1.0085 1.0569 0.152 Uiso 1 1 calc R
C250 C 1.0274(4) 0.8816(2) 1.4042(5) 0.102(3) Uani 1 1 d .
H25E H 1.0069 0.9026 1.3861 0.122 Uiso 1 1 calc R
C251 C 0.9954(4) 0.8599(3) 1.4248(5) 0.115(4) Uani 1 1 d .
H25F H 0.9630 0.8524 1.3947 0.172 Uiso 1 1 calc R
H25G H 0.9876 0.8741 1.4485 0.172 Uiso 1 1 calc R
H25H H 1.0154 0.8397 1.4440 0.172 Uiso 1 1 calc R
C252 C 1.0368(4) 0.8616(3) 1.3650(4) 0.110(3) Uani 1 1 d .
H25A H 1.0561 0.8758 1.3520 0.164 Uiso 1 1 calc R
H25B H 1.0036 0.8549 1.3353 0.164 Uiso 1 1 calc R
H25C H 1.0569 0.8409 1.3820 0.164 Uiso 1 1 calc R
C253 C 1.0202(5) 0.9298(3) 1.0799(5) 0.119(3) Uani 1 1 d U
C254 C 1.0730(6) 0.9292(3) 1.0909(4) 0.117(4) Uani 1 1 d .
H25L H 1.0939 0.9082 1.1083 0.140 Uiso 1 1 calc R
C255 C 0.9962(6) 0.9582(4) 1.0663(5) 0.128(3) Uani 1 1 d U
H25M H 0.9624 0.9598 1.0670 0.154 Uiso 1 1 calc R
C256 C 0.9899(6) 0.8962(4) 1.0823(6) 0.149(4) Uani 1 1 d DU
H25N H 0.9630 0.9037 1.0923 0.179 Uiso 1 1 calc R
C257 C 0.9199(4) 0.7228(4) 1.1943(4) 0.104(3) Uani 1 1 d .
H45A H 0.9552 0.7267 1.2036 0.124 Uiso 1 1 calc R
C258 C 0.4153(10) 0.7083(5) 1.0938(11) 0.281(17) Uani 1 1 d .
H45B H 0.3959 0.7151 1.1124 0.421 Uiso 1 1 calc R
H45C H 0.3911 0.7020 1.0573 0.421 Uiso 1 1 calc R
H45D H 0.4369 0.7276 1.0937 0.421 Uiso 1 1 calc R
C259 C 1.3662(6) 1.4229(3) 1.1557(5) 0.122(4) Uani 1 1 d .
H25O H 1.3920 1.4086 1.1854 0.146 Uiso 1 1 calc R
C260 C 1.3193(5) 1.3999(3) 1.1221(4) 0.109(3) Uani 1 1 d .
H26B H 1.3033 1.3922 1.1436 0.163 Uiso 1 1 calc R
H26C H 1.3307 1.3798 1.1096 0.163 Uiso 1 1 calc R
H26D H 1.2941 1.4130 1.0917 0.163 Uiso 1 1 calc R
C261 C 1.2953(5) 1.4949(3) 1.1810(4) 0.112(4) Uani 1 1 d .
H26E H 1.2587 1.4991 1.1730 0.134 Uiso 1 1 calc R
C262 C 1.3341(8) 1.5165(3) 1.2211(5) 0.131(5) Uani 1 1 d .
C263 C 1.3211(7) 1.5465(3) 1.2457(6) 0.161(7) Uani 1 1 d .
H26F H 1.3200 1.5676 1.2264 0.242 Uiso 1 1 calc R
H26G H 1.3475 1.5488 1.2827 0.242 Uiso 1 1 calc R
H26H H 1.2873 1.5427 1.2441 0.242 Uiso 1 1 calc R
C264 C 1.0260(8) 0.8699(5) 1.1250(9) 0.225(8) Uani 1 1 d DU
H26I H 1.0348 0.8787 1.1603 0.337 Uiso 1 1 calc R
H26J H 1.0577 0.8667 1.1220 0.337 Uiso 1 1 calc R
H26K H 1.0081 0.8477 1.1196 0.337 Uiso 1 1 calc R
C265 C 1.1000(9) 1.0210(6) 1.0723(9) 0.211(8) Uani 1 1 d U
H26L H 1.0949 1.0259 1.0366 0.316 Uiso 1 1 calc R
H26M H 1.1367 1.0167 1.0959 0.316 Uiso 1 1 calc R
H26N H 1.0884 1.0408 1.0852 0.316 Uiso 1 1 calc R
C266 C 0.9566(10) 0.8847(6) 1.0116(10) 0.233(10) Uani 1 1 d U
H26O H 0.9348 0.8643 1.0064 0.350 Uiso 1 1 calc R
H26P H 0.9822 0.8795 0.9997 0.350 Uiso 1 1 calc R
H26Q H 0.9349 0.9040 0.9911 0.350 Uiso 1 1 calc R
S1S S 0.34171(9) 0.55482(6) 1.03645(9) 0.0828(5) Uani 1 1 d .
F1S F 0.4061(2) 0.52379(19) 1.1232(3) 0.124(2) Uani 1 1 d .
F2S F 0.3825(3) 0.5738(2) 1.1357(3) 0.130(2) Uani 1 1 d .
F3S F 0.3300(2) 0.5309(2) 1.1145(3) 0.148(3) Uani 1 1 d .
O1S O 0.3022(3) 0.57884(19) 1.0263(3) 0.114(2) Uani 1 1 d .
O2S O 0.3863(3) 0.56655(17) 1.0333(2) 0.0954(18) Uani 1 1 d .
O3S O 0.3244(3) 0.52230(19) 1.0121(3) 0.118(2) Uani 1 1 d .
C1S C 0.3660(4) 0.5459(3) 1.1054(5) 0.099(3) Uani 1 1 d .
S2S S 1.0606(5) 0.9107(2) 0.9589(3) 0.324(6) Uani 1 1 d U
F4S F 1.0789(6) 0.9677(4) 0.9042(7) 0.281(8) Uani 1 1 d .
F5S F 1.1353(10) 0.9329(6) 0.9326(10) 0.357(10) Uani 1 1 d U
F6S F 1.1175(6) 0.9700(4) 0.9913(6) 0.241(6) Uani 1 1 d .
O4S O 1.0246(4) 0.9318(2) 0.9619(5) 0.148(3) Uani 1 1 d .
O5S O 1.0455(9) 0.8935(4) 0.9113(6) 0.323(11) Uani 1 1 d U
O6S O 1.0903(10) 0.8916(5) 1.0047(6) 0.370(17) Uani 1 1 d .
C2S C 1.0962(5) 0.9476(3) 0.9397(6) 0.105(3) Uani 1 1 d .
S3S S 1.4551(3) 0.92517(15) 1.2082(3) 0.219(3) Uani 1 1 d U
F7S F 1.4586(9) 0.9700(3) 1.2735(6) 0.286(10) Uani 1 1 d .
F8S F 1.3988(12) 0.9823(5) 1.1959(10) 0.438(19) Uani 1 1 d .
F9S F 1.3818(5) 0.9448(3) 1.2365(4) 0.192(4) Uani 1 1 d U
O7S O 1.4206(10) 0.9134(6) 1.1599(6) 0.327(11) Uani 1 1 d U
O8S O 1.4815(6) 0.9486(4) 1.1920(6) 0.191(5) Uani 1 1 d U
O9S O 1.4659(5) 0.9002(3) 1.2473(5) 0.172(4) Uani 1 1 d .
C3S C 1.4214(11) 0.9589(5) 1.2254(8) 0.193(7) Uani 1 1 d U
S4S S 0.45092(13) 0.86122(11) 0.82706(12) 0.1428(16) Uani 1 1 d .
F10S F 0.4554(2) 0.91001(17) 0.7662(2) 0.124(2) Uani 1 1 d .
F11S F 0.3832(2) 0.88557(18) 0.7392(3) 0.125(2) Uani 1 1 d .
F12S F 0.4395(4) 0.86069(19) 0.7297(3) 0.152(3) Uani 1 1 d .
O10S O 0.5030(4) 0.8563(4) 0.8476(6) 0.288(12) Uani 1 1 d .
O11S O 0.4313(6) 0.8904(3) 0.8518(4) 0.206(6) Uani 1 1 d .
O12S O 0.4210(3) 0.8297(2) 0.8147(3) 0.119(2) Uani 1 1 d .
C4S C 0.4333(3) 0.8790(3) 0.7614(4) 0.090(3) Uani 1 1 d .
S5S S 0.19253(13) 0.70193(6) 0.90445(10) 0.0921(7) Uani 1 1 d .
F13S F 0.2357(3) 0.65678(15) 0.8704(3) 0.133(3) Uani 1 1 d .
F14S F 0.1569(3) 0.64262(15) 0.8556(3) 0.122(2) Uani 1 1 d .
F15S F 0.2227(3) 0.63950(13) 0.9353(2) 0.1084(18) Uani 1 1 d .
O13S O 0.2441(3) 0.71234(17) 0.9419(3) 0.107(2) Uani 1 1 d .
O14S O 0.1724(4) 0.71787(17) 0.8545(3) 0.130(3) Uani 1 1 d .
O15S O 0.1578(3) 0.69836(15) 0.9254(3) 0.0968(19) Uani 1 1 d .
C5S C 0.2044(7) 0.6582(3) 0.8927(6) 0.130(5) Uani 1 1 d .
S6S S 0.56701(7) 0.72639(5) 0.69950(7) 0.0646(4) Uani 1 1 d .
F16S F 0.56041(19) 0.67139(12) 0.64301(19) 0.0839(12) Uani 1 1 d .
F17S F 0.5285(2) 0.66472(13) 0.6963(2) 0.0960(15) Uani 1 1 d .
F18S F 0.48740(19) 0.69471(13) 0.6249(2) 0.0913(13) Uani 1 1 d .
O16S O 0.6164(2) 0.71329(14) 0.7395(2) 0.0771(13) Uani 1 1 d .
O17S O 0.5702(2) 0.74707(13) 0.6590(2) 0.0725(13) Uani 1 1 d .
O18S O 0.5339(2) 0.73892(14) 0.7195(2) 0.0771(13) Uani 1 1 d .
C6S C 0.5350(3) 0.6881(2) 0.6641(3) 0.077(2) Uani 1 1 d .
S7S S 0.14466(15) 1.03219(8) 0.61160(13) 0.1313(11) Uani 1 1 d DU
F19S F 0.0404(4) 1.0261(4) 0.5807(5) 0.270(6) Uani 1 1 d DU
F20S F 0.0658(5) 1.0057(3) 0.5171(4) 0.295(7) Uani 1 1 d DU
F21S F 0.0646(4) 1.0667(3) 0.5302(4) 0.237(5) Uani 1 1 d DU
O19S O 0.1444(7) 1.0386(5) 0.6781(4) 0.351(12) Uani 1 1 d DU
O20S O 0.1873(4) 1.0632(3) 0.6036(5) 0.224(6) Uani 1 1 d DU
O21S O 0.1687(7) 0.9857(3) 0.6122(9) 0.81(5) Uani 1 1 d DU
C7S C 0.0741(3) 1.0340(3) 0.5567(4) 0.186(6) Uani 1 1 d DU
S8S S 0.8089(4) 0.9388(3) 0.9868(4) 0.352(5) Uani 1 1 d DU
F22S F 0.8586(10) 0.9809(4) 1.0757(8) 0.61(3) Uani 1 1 d DU
F23S F 0.8948(5) 0.9231(6) 1.0839(6) 0.378(11) Uani 1 1 d DU
F24S F 0.8133(6) 0.9303(5) 1.0847(6) 0.311(6) Uani 1 1 d DU
O22S O 0.7496(6) 0.9664(5) 0.9601(8) 0.386(8) Uani 1 1 d DU
O23S O 0.8520(8) 0.9503(7) 0.9570(8) 0.416(16) Uani 1 1 d DU
O24S O 0.7906(9) 0.8912(4) 0.9751(8) 0.394(8) Uani 1 1 d DU
C8S C 0.8469(6) 0.9443(4) 1.0634(5) 0.360(7) Uani 1 1 d DU
O1E O 0.2899(2) 1.17013(16) 0.8689(2) 0.0885(16) Uani 1 1 d .
C1E C 0.3345(4) 1.1901(3) 0.8794(4) 0.095(3) Uani 1 1 d .
H1EA H 0.3483 1.1835 0.8551 0.114 Uiso 1 1 calc R
H1EB H 0.3618 1.1863 0.9162 0.114 Uiso 1 1 calc R
C2E C 0.3181(5) 1.2268(3) 0.8714(4) 0.116(3) Uani 1 1 d .
H2EA H 0.3479 1.2415 0.8785 0.174 Uiso 1 1 calc R
H2EB H 0.3043 1.2330 0.8955 0.174 Uiso 1 1 calc R
H2EC H 0.2913 1.2302 0.8348 0.174 Uiso 1 1 calc R
C3E C 0.3004(3) 1.1343(2) 0.8755(4) 0.086(2) Uani 1 1 d .
H3EA H 0.3251 1.1294 0.9128 0.103 Uiso 1 1 calc R
H3EB H 0.3160 1.1269 0.8532 0.103 Uiso 1 1 calc R
C4E C 0.2508(5) 1.1150(3) 0.8600(4) 0.109(3) Uani 1 1 d .
H4EA H 0.2581 1.0902 0.8652 0.163 Uiso 1 1 calc R
H4EB H 0.2268 1.1195 0.8228 0.163 Uiso 1 1 calc R
H4EC H 0.2353 1.1227 0.8820 0.163 Uiso 1 1 calc R
O2E O 0.0718(3) 0.7959(2) 0.5960(3) 0.120(2) Uani 1 1 d .
C5E C 0.0721(5) 0.7643(4) 0.6180(5) 0.123(4) Uani 1 1 d .
H5EA H 0.0981 0.7646 0.6558 0.147 Uiso 1 1 calc R
H5EB H 0.0824 0.7463 0.6002 0.147 Uiso 1 1 calc R
C6E C 0.0234(7) 0.7560(4) 0.6135(8) 0.170(6) Uani 1 1 d .
H6EA H 0.0250 0.7331 0.6287 0.255 Uiso 1 1 calc R
H6EB H -0.0025 0.7559 0.5761 0.255 Uiso 1 1 calc R
H6EC H 0.0138 0.7731 0.6325 0.255 Uiso 1 1 calc R
C7E C 0.1190(4) 0.8064(4) 0.5974(5) 0.119(4) Uani 1 1 d .
H7EA H 0.1473 0.8035 0.6339 0.143 Uiso 1 1 calc R
H7EB H 0.1263 0.7910 0.5743 0.143 Uiso 1 1 calc R
C8E C 0.1198(5) 0.8405(4) 0.5818(6) 0.135(5) Uani 1 1 d .
H8EA H 0.1536 0.8455 0.5842 0.203 Uiso 1 1 calc R
H8EB H 0.1135 0.8562 0.6050 0.203 Uiso 1 1 calc R
H8EC H 0.0928 0.8436 0.5452 0.203 Uiso 1 1 calc R
O3E O 0.0618(4) 0.9077(2) 0.6377(3) 0.141(3) Uani 1 1 d .
C9E C 0.0931(7) 0.9391(5) 0.6510(6) 0.161(6) Uani 1 1 d .
H9EA H 0.0804 0.9554 0.6689 0.193 Uiso 1 1 calc R
H9EB H 0.0886 0.9502 0.6179 0.193 Uiso 1 1 calc R
C10E C 0.1525(8) 0.9320(4) 0.6879(6) 0.198(9) Uani 1 1 d .
H10F H 0.1714 0.9538 0.6966 0.297 Uiso 1 1 calc R
H10G H 0.1657 0.9169 0.6695 0.297 Uiso 1 1 calc R
H10H H 0.1571 0.9207 0.7205 0.297 Uiso 1 1 calc R
C11E C 0.0129(5) 0.9117(5) 0.5931(6) 0.147(6) Uani 1 1 d .
H11L H 0.0168 0.9207 0.5628 0.176 Uiso 1 1 calc R
H11M H -0.0083 0.9283 0.6011 0.176 Uiso 1 1 calc R
C12E C -0.0141(5) 0.8756(4) 0.5792(5) 0.120(4) Uani 1 1 d .
H12L H -0.0489 0.8779 0.5495 0.180 Uiso 1 1 calc R
H12M H -0.0164 0.8665 0.6100 0.180 Uiso 1 1 calc R
H12N H 0.0061 0.8597 0.5696 0.180 Uiso 1 1 calc R
O1N O 0.5569(5) 0.5345(3) 1.0375(6) 0.180(4) Uani 1 1 d .
O2N O 0.5828(7) 0.5647(4) 0.9924(7) 0.238(8) Uani 1 1 d .
N1N N 0.5666(5) 0.5393(3) 0.9982(5) 0.135(4) Uani 1 1 d .
C1N C 0.5578(6) 0.5121(4) 0.9645(7) 0.155(6) Uani 1 1 d .
H1NA H 0.5665 0.5188 0.9366 0.233 Uiso 1 1 calc R
H1NB H 0.5212 0.5056 0.9485 0.233 Uiso 1 1 calc R
H1NC H 0.5792 0.4925 0.9842 0.233 Uiso 1 1 calc R
O1M O 1.2141(10) 0.9579(6) 1.1408(10) 0.312(10) Uani 1 1 d U
C1M C 1.2488(4) 0.9851(3) 1.1578(4) 0.104(3) Uani 1 1 d U
H1M1 H 1.2419 0.9999 1.1815 0.156 Uiso 1 1 calc R
H1M2 H 1.2449 0.9986 1.1272 0.156 Uiso 1 1 calc R
H1M3 H 1.2841 0.9761 1.1767 0.156 Uiso 1 1 calc R
O1W O 1.1361(8) 0.8935(5) 0.8344(8) 0.150(6) Uani 0.50 1 d PU
O2WA O 0.3459(5) 0.6759(3) 0.9896(4) 0.084(3) Uani 0.50 1 d PU
O2WB O 0.3436(12) 0.6470(8) 0.9642(13) 0.213(11) Uani 0.50 1 d PU
O3WA O 0.5641(8) 0.8150(5) 0.8548(8) 0.147(6) Uani 0.50 1 d PU
O3WB O 0.5705(10) 0.8173(6) 0.8078(11) 0.182(8) Uani 0.50 1 d PU
O4WA O 0.7253(8) 0.5262(4) 1.1228(9) 0.150(6) Uani 0.50 1 d PU
O4WB O 0.7098(9) 0.5459(6) 1.1790(10) 0.172(8) Uani 0.50 1 d PU
O5W O 0.9298(10) 0.8998(7) 0.9195(11) 0.192(9) Uani 0.50 1 d PU
O6WB O 0.0655(6) 0.7351(3) 0.8392(6) 0.107(4) Uani 0.50 1 d PU
O6WA O 0.0453(10) 0.7191(7) 0.7927(12) 0.188(9) Uani 0.50 1 d PU

loop_
_atom_site_aniso_label
_atom_site_aniso_U_11
_atom_site_aniso_U_22
_atom_site_aniso_U_33
_atom_site_aniso_U_23
_atom_site_aniso_U_13
_atom_site_aniso_U_12
Ru1 0.0465(3) 0.0710(3) 0.0392(3) 0.00133(19) 0.0244(2) 0.00010(19)
Ru2 0.0555(3) 0.0662(3) 0.0532(3) -0.0033(2) 0.0225(2) 0.0040(2)
Ru3 0.0520(3) 0.0960(4) 0.0483(3) -0.0123(2) 0.0306(2) -0.0062(2)
Ru4 0.0524(3) 0.1097(5) 0.0391(3) 0.0033(2) 0.0268(2) 0.0012(3)
Ru5 0.0704(4) 0.0657(3) 0.0689(4) -0.0093(2) 0.0386(3) -0.0096(2)
Ru6 0.1026(5) 0.0704(4) 0.0524(3) -0.0015(2) 0.0376(3) -0.0148(3)
Ru7 0.1361(7) 0.0755(4) 0.0487(3) 0.0060(3) 0.0361(4) -0.0211(4)
Ru8 0.1829(10) 0.0865(5) 0.0633(5) 0.0014(3) 0.0460(5) -0.0013(5)
O1 0.051(2) 0.069(2) 0.038(2) 0.0013(17) 0.0229(18) 0.0017(17)
O2 0.067(3) 0.072(3) 0.040(2) -0.0009(18) 0.032(2) 0.0014(19)
O3 0.102(4) 0.088(3) 0.041(3) 0.005(2) 0.038(3) 0.030(3)
O4 0.058(3) 0.090(3) 0.046(2) 0.011(2) 0.031(2) 0.002(2)
O5 0.055(3) 0.084(3) 0.050(3) -0.007(2) 0.029(2) 0.002(2)
O6 0.058(3) 0.094(3) 0.050(3) -0.016(2) 0.031(2) -0.003(2)
O7 0.054(2) 0.066(2) 0.051(3) -0.0025(18) 0.0290(19) 0.0032(18)
O8 0.068(3) 0.068(3) 0.060(3) -0.005(2) 0.026(2) 0.009(2)
O9 0.124(5) 0.087(3) 0.051(3) 0.002(2) 0.039(3) -0.024(3)
O10 0.130(5) 0.077(3) 0.056(3) 0.016(2) 0.031(3) 0.010(3)
O11 0.089(3) 0.073(3) 0.046(3) 0.002(2) 0.027(2) -0.020(2)
O12 0.107(4) 0.076(3) 0.067(3) 0.000(2) 0.047(3) -0.007(3)
O13 0.171(7) 0.091(4) 0.081(4) 0.001(3) 0.072(5) 0.003(4)
O14 0.135(5) 0.092(4) 0.075(3) -0.015(3) 0.022(3) -0.004(4)
O15 0.076(3) 0.070(3) 0.084(4) -0.005(3) 0.027(3) -0.007(2)
O16 0.074(3) 0.066(3) 0.066(3) -0.002(2) 0.039(2) -0.009(2)
N1 0.049(3) 0.115(5) 0.045(3) 0.001(3) 0.027(3) 0.003(3)
N2 0.063(3) 0.075(3) 0.057(3) 0.006(2) 0.036(3) -0.002(3)
N3 0.059(4) 0.114(5) 0.065(4) -0.017(3) 0.039(3) -0.006(3)
N4 0.064(4) 0.086(4) 0.062(4) -0.014(3) 0.036(3) 0.005(3)
N5 0.079(4) 0.067(3) 0.092(5) -0.019(3) 0.048(4) -0.011(3)
N6 0.148(9) 0.077(5) 0.094(6) -0.001(4) 0.054(6) -0.009(5)
N7 0.087(4) 0.070(4) 0.061(4) 0.001(3) 0.039(3) -0.018(3)
N8 0.100(5) 0.074(4) 0.045(3) 0.010(3) 0.024(3) -0.011(3)
C1 0.049(3) 0.074(4) 0.043(3) 0.005(3) 0.027(3) 0.006(3)
C2 0.073(5) 0.111(6) 0.045(4) 0.006(3) 0.036(3) -0.001(4)
C3 0.054(4) 0.081(4) 0.041(3) 0.003(3) 0.020(3) 0.012(3)
C4 0.049(3) 0.078(4) 0.051(4) -0.005(3) 0.032(3) 0.004(3)
C5 0.040(3) 0.080(4) 0.044(3) -0.001(3) 0.022(2) 0.006(2)
C6 0.053(3) 0.066(4) 0.048(3) -0.002(3) 0.024(3) 0.009(3)
C7 0.042(3) 0.071(4) 0.037(3) 0.003(2) 0.024(2) 0.008(2)
C8 0.057(4) 0.078(4) 0.049(4) -0.007(3) 0.029(3) -0.012(3)
C9 0.040(3) 0.080(4) 0.053(4) -0.010(3) 0.025(3) 0.002(3)
C10 0.041(3) 0.080(4) 0.044(3) -0.009(3) 0.022(3) -0.006(3)
C11 0.045(3) 0.069(4) 0.049(3) -0.015(3) 0.027(3) -0.003(2)
C12 0.037(3) 0.096(5) 0.044(3) 0.010(3) 0.012(3) -0.001(3)
C13 0.039(3) 0.080(4) 0.049(3) -0.016(3) 0.022(3) -0.008(3)
C14 0.048(3) 0.074(4) 0.040(3) 0.003(2) 0.025(3) 0.009(3)
C15 0.062(4) 0.069(4) 0.052(4) -0.011(3) 0.036(3) -0.003(3)
C16 0.045(3) 0.074(4) 0.049(3) 0.003(3) 0.025(3) 0.005(3)
C17 0.063(4) 0.089(5) 0.031(3) 0.006(3) 0.018(3) 0.023(3)
C18 0.047(3) 0.071(4) 0.052(3) -0.014(3) 0.024(3) 0.001(3)
C19 0.056(4) 0.079(4) 0.050(4) -0.003(3) 0.017(3) 0.000(3)
C20 0.043(3) 0.090(5) 0.056(4) -0.020(3) 0.017(3) 0.004(3)
C21 0.066(4) 0.061(4) 0.063(4) 0.000(3) 0.033(3) -0.003(3)
C22 0.058(4) 0.093(5) 0.060(4) -0.011(3) 0.033(3) 0.004(3)
C23 0.078(5) 0.082(5) 0.054(4) 0.006(3) 0.031(4) 0.015(4)
C24 0.064(4) 0.074(4) 0.051(4) 0.008(3) 0.024(3) 0.004(3)
C25 0.049(3) 0.070(4) 0.044(3) -0.005(2) 0.028(3) 0.001(2)
C26 0.054(4) 0.092(5) 0.038(3) 0.007(3) 0.020(3) 0.000(3)
C27 0.059(4) 0.074(4) 0.048(3) -0.001(3) 0.025(3) -0.014(3)
C28 0.064(4) 0.084(4) 0.048(4) -0.004(3) 0.033(3) 0.008(3)
C29 0.064(5) 0.117(6) 0.070(5) 0.022(4) 0.044(4) 0.019(4)
C30 0.072(4) 0.075(4) 0.044(3) 0.002(3) 0.032(3) -0.012(3)
C31 0.058(4) 0.075(4) 0.050(4) 0.001(3) 0.027(3) 0.009(3)
C32 0.039(3) 0.091(5) 0.059(4) -0.017(3) 0.022(3) -0.004(3)
C33 0.078(5) 0.080(4) 0.055(4) -0.008(3) 0.041(4) -0.007(3)
C34 0.100(6) 0.055(4) 0.064(5) -0.007(3) 0.046(4) -0.012(3)
C35 0.064(4) 0.076(4) 0.063(4) -0.004(3) 0.030(3) 0.016(3)
C36 0.086(5) 0.059(4) 0.051(4) 0.001(3) 0.027(3) -0.015(3)
C37 0.050(3) 0.075(4) 0.046(3) -0.002(3) 0.020(3) 0.004(3)
C38 0.062(4) 0.077(4) 0.053(4) -0.012(3) 0.033(3) -0.015(3)
C39 0.094(6) 0.068(4) 0.060(4) -0.013(3) 0.042(4) -0.022(3)
C40 0.087(5) 0.054(3) 0.051(4) -0.002(3) 0.025(3) -0.018(3)
C41 0.101(6) 0.075(5) 0.094(6) -0.020(4) 0.062(5) -0.026(4)
C42 0.067(4) 0.080(4) 0.053(4) 0.022(3) 0.030(3) 0.007(3)
C43 0.052(4) 0.090(5) 0.066(5) -0.025(4) 0.026(3) 0.005(3)
C44 0.074(6) 0.148(9) 0.082(7) 0.021(6) -0.018(5) -0.028(6)
C45 0.063(4) 0.078(4) 0.066(5) -0.019(3) 0.025(3) 0.011(3)
C46 0.067(4) 0.076(4) 0.040(3) 0.005(3) 0.020(3) 0.004(3)
C47 0.069(4) 0.083(4) 0.048(4) -0.004(3) 0.031(3) -0.014(3)
C48 0.053(4) 0.082(4) 0.043(3) -0.007(3) 0.019(3) 0.015(3)
C49 0.081(5) 0.070(4) 0.068(5) -0.002(3) 0.027(4) 0.004(3)
C50 0.069(5) 0.109(6) 0.074(5) -0.029(4) 0.040(4) 0.011(4)
C51 0.066(4) 0.078(5) 0.062(4) 0.005(3) 0.034(3) -0.010(3)
C52 0.060(4) 0.118(6) 0.046(4) -0.016(4) 0.031(3) -0.013(4)
C53 0.095(6) 0.073(4) 0.057(4) 0.003(3) 0.036(4) -0.011(4)
C54 0.072(4) 0.079(4) 0.048(4) 0.007(3) 0.032(3) 0.007(3)
C55 0.082(5) 0.071(4) 0.068(5) 0.006(3) 0.039(4) -0.008(4)
C56 0.120(7) 0.071(5) 0.081(6) 0.007(4) 0.059(5) 0.011(4)
C57 0.085(6) 0.068(4) 0.082(6) 0.011(4) 0.024(5) 0.013(4)
C58 0.088(5) 0.077(5) 0.069(5) -0.011(3) 0.047(4) -0.011(4)
C59 0.075(5) 0.103(6) 0.062(5) 0.003(4) 0.033(4) -0.021(4)
C60 0.088(5) 0.065(4) 0.052(4) 0.009(3) 0.030(4) -0.003(3)
C61 0.117(7) 0.067(4) 0.068(5) -0.008(4) 0.049(5) -0.022(4)
C62 0.075(4) 0.062(4) 0.046(4) 0.002(3) 0.016(3) -0.020(3)
C63 0.062(5) 0.099(6) 0.063(4) 0.011(4) 0.026(4) 0.004(4)
C64 0.102(6) 0.060(4) 0.058(4) -0.005(3) 0.033(4) -0.004(4)
C65 0.070(5) 0.080(4) 0.052(4) 0.001(3) 0.029(3) -0.009(3)
C66 0.063(4) 0.087(5) 0.048(4) -0.009(3) 0.028(3) 0.004(3)
C67 0.068(5) 0.160(9) 0.070(5) -0.007(5) 0.040(4) 0.010(5)
C68 0.090(6) 0.083(5) 0.045(4) 0.011(3) 0.023(4) -0.001(4)
C69 0.114(7) 0.068(4) 0.063(5) 0.002(3) 0.039(5) 0.001(4)
C70 0.054(4) 0.109(6) 0.043(3) -0.011(3) 0.019(3) -0.017(3)
C71 0.053(4) 0.104(5) 0.046(4) 0.002(3) 0.023(3) 0.000(3)
C72 0.074(5) 0.079(4) 0.066(4) 0.005(3) 0.035(4) -0.005(3)
C73 0.067(5) 0.096(5) 0.072(5) -0.013(4) 0.039(4) -0.009(4)
C74 0.056(4) 0.128(5) 0.060(4) 0.023(4) 0.035(3) 0.013(3)
C75 0.107(6) 0.103(4) 0.041(4) 0.008(3) 0.037(4) -0.004(4)
C76 0.089(6) 0.109(6) 0.059(5) -0.018(4) 0.048(4) -0.022(4)
C77 0.085(5) 0.069(4) 0.054(4) 0.004(3) 0.025(4) -0.012(3)
C78 0.094(6) 0.086(5) 0.049(4) -0.011(3) 0.027(4) 0.012(4)
C79 0.067(5) 0.100(5) 0.057(4) -0.003(3) 0.038(4) -0.011(4)
C80 0.098(6) 0.069(5) 0.084(6) 0.002(4) 0.034(5) -0.016(4)
C81 0.108(7) 0.112(6) 0.051(4) -0.001(4) 0.044(4) -0.011(5)
C82 0.056(5) 0.171(9) 0.064(5) -0.047(5) 0.031(4) -0.027(5)
C83 0.114(8) 0.112(7) 0.059(5) -0.007(4) 0.050(5) -0.015(5)
C84 0.082(6) 0.081(5) 0.112(7) -0.015(4) 0.059(5) -0.003(4)
C85 0.061(5) 0.201(12) 0.055(5) 0.034(6) 0.035(4) 0.029(6)
C86 0.120(5) 0.097(4) 0.072(5) -0.009(3) 0.074(4) -0.008(4)
C87 0.063(4) 0.064(4) 0.089(5) 0.004(3) 0.035(4) -0.003(3)
C88 0.064(5) 0.184(11) 0.049(5) -0.024(5) 0.029(4) -0.005(6)
C89 0.101(6) 0.076(5) 0.084(6) -0.003(4) 0.045(5) -0.002(4)
C90 0.045(4) 0.114(6) 0.067(5) -0.010(4) 0.028(3) -0.010(3)
C91 0.101(7) 0.108(6) 0.043(4) -0.002(4) 0.037(4) -0.018(5)
C92 0.078(5) 0.094(5) 0.088(6) -0.008(4) 0.050(5) -0.009(4)
C93 0.095(6) 0.071(4) 0.066(5) -0.009(3) 0.043(4) -0.022(4)
C94 0.083(5) 0.108(6) 0.061(5) -0.006(4) 0.042(4) -0.012(4)
C95 0.089(6) 0.088(5) 0.079(5) -0.008(4) 0.049(5) -0.003(4)
C96 0.122(7) 0.055(4) 0.080(6) -0.014(3) 0.063(5) -0.018(4)
C97 0.069(5) 0.069(4) 0.077(5) -0.005(3) 0.037(4) -0.003(3)
C98 0.087(5) 0.073(5) 0.072(5) 0.004(4) 0.043(4) -0.009(4)
C99 0.097(6) 0.061(4) 0.094(6) -0.002(4) 0.060(5) -0.010(4)
C100 0.087(6) 0.077(5) 0.072(5) 0.008(4) 0.038(4) 0.003(4)
C101 0.063(4) 0.075(4) 0.068(4) -0.010(3) 0.030(3) -0.012(3)
C102 0.076(5) 0.079(5) 0.056(4) -0.002(3) 0.033(4) -0.011(3)
C103 0.121(8) 0.088(6) 0.047(4) 0.007(4) 0.025(4) -0.013(5)
C104 0.078(5) 0.081(5) 0.068(5) -0.019(3) 0.045(4) -0.021(4)
C105 0.129(9) 0.087(6) 0.058(5) -0.005(4) 0.034(5) -0.035(6)
C106 0.054(5) 0.173(9) 0.071(5) -0.024(6) 0.033(4) -0.026(5)
C107 0.100(6) 0.056(4) 0.066(5) -0.003(3) 0.040(4) -0.019(3)
C108 0.066(5) 0.087(5) 0.077(5) -0.015(4) 0.031(4) -0.006(4)
C109 0.071(5) 0.120(7) 0.066(5) -0.019(4) 0.035(4) -0.021(4)
C110 0.064(5) 0.110(6) 0.080(5) -0.026(4) 0.047(4) -0.014(4)
C111 0.093(7) 0.160(10) 0.072(6) -0.024(6) 0.050(5) -0.029(7)
C112 0.104(7) 0.087(5) 0.086(6) -0.011(4) 0.066(5) -0.016(4)
C113 0.059(5) 0.133(8) 0.104(7) -0.049(6) 0.043(5) -0.022(4)
C114 0.063(5) 0.166(9) 0.083(6) -0.049(6) 0.033(4) 0.017(5)
C115 0.072(5) 0.098(6) 0.092(6) 0.020(5) 0.032(4) -0.014(4)
C116 0.079(5) 0.092(5) 0.071(5) -0.019(4) 0.019(4) 0.028(4)
C117 0.108(6) 0.061(4) 0.050(4) 0.001(3) 0.035(4) -0.021(4)
C118 0.067(5) 0.107(6) 0.074(5) -0.011(4) 0.047(4) -0.009(4)
C119 0.120(9) 0.152(10) 0.070(6) -0.022(6) 0.056(6) -0.005(7)
C120 0.114(7) 0.068(4) 0.062(5) 0.002(3) 0.049(4) 0.009(4)
C121 0.060(5) 0.180(10) 0.055(5) -0.015(5) 0.032(4) -0.002(5)
C122 0.100(8) 0.110(7) 0.082(6) 0.015(5) 0.039(6) 0.010(6)
C123 0.084(6) 0.147(8) 0.096(7) 0.051(6) 0.066(6) 0.033(5)
C124 0.105(7) 0.072(5) 0.068(5) 0.000(4) 0.036(5) -0.014(4)
C125 0.065(5) 0.125(7) 0.056(4) -0.014(4) 0.036(4) -0.026(4)
C126 0.127(9) 0.094(6) 0.055(5) 0.006(4) 0.020(5) -0.018(6)
C127 0.079(5) 0.093(5) 0.066(5) -0.020(4) 0.036(4) -0.018(4)
C128 0.052(4) 0.162(9) 0.061(5) -0.022(5) 0.029(4) -0.005(4)
C129 0.107(6) 0.086(5) 0.044(4) -0.006(3) 0.020(4) 0.020(4)
C130 0.092(6) 0.073(5) 0.069(5) 0.009(4) 0.026(4) -0.005(4)
C131 0.136(10) 0.114(8) 0.072(6) 0.022(5) 0.034(6) 0.029(6)
C132 0.108(6) 0.070(4) 0.045(4) -0.001(3) 0.020(4) -0.019(4)
C133 0.058(5) 0.151(8) 0.107(7) -0.051(6) 0.052(5) -0.018(5)
C134 0.082(5) 0.076(5) 0.079(5) 0.006(4) 0.045(4) -0.009(4)
C135 0.047(5) 0.219(12) 0.042(4) 0.010(5) 0.022(3) -0.009(6)
C136 0.145(9) 0.087(6) 0.126(8) -0.032(5) 0.103(8) -0.039(6)
C137 0.133(9) 0.066(5) 0.057(5) 0.006(3) 0.032(5) 0.004(5)
C138 0.091(6) 0.076(5) 0.062(4) 0.011(3) 0.029(4) 0.000(4)
C139 0.048(4) 0.179(10) 0.057(5) -0.032(5) 0.026(4) -0.022(5)
C140 0.081(5) 0.076(4) 0.078(5) -0.010(4) 0.050(4) -0.003(4)
C141 0.145(10) 0.112(7) 0.112(8) -0.042(6) 0.102(8) -0.049(7)
C142 0.045(4) 0.186(10) 0.064(5) -0.038(5) 0.026(4) -0.013(5)
C143 0.095(6) 0.125(7) 0.074(6) -0.029(5) 0.034(5) 0.038(5)
C144 0.065(5) 0.097(6) 0.072(5) -0.005(4) 0.028(4) -0.009(4)
C145 0.121(8) 0.079(5) 0.052(4) 0.008(3) 0.035(5) 0.001(5)
C146 0.058(4) 0.087(5) 0.064(4) 0.001(4) 0.012(3) -0.004(3)
C147 0.057(4) 0.078(5) 0.090(6) -0.005(4) 0.027(4) 0.001(3)
C148 0.114(7) 0.079(5) 0.050(4) 0.010(3) 0.029(4) -0.008(5)
C149 0.101(6) 0.080(5) 0.054(4) 0.008(3) 0.026(4) -0.007(4)
C150 0.101(6) 0.075(5) 0.058(5) 0.000(3) 0.029(4) 0.003(4)
C151 0.058(5) 0.130(7) 0.069(5) -0.021(4) 0.039(4) -0.009(4)
C152 0.119(8) 0.108(7) 0.065(5) 0.010(5) 0.025(5) 0.018(6)
C153 0.143(9) 0.111(7) 0.050(5) -0.003(4) 0.042(5) -0.047(6)
C154 0.066(6) 0.208(13) 0.079(6) -0.060(7) 0.045(5) -0.033(7)
C155 0.077(5) 0.082(5) 0.069(5) 0.001(4) 0.032(4) -0.011(4)
C156 0.055(5) 0.207(12) 0.065(5) -0.040(6) 0.037(4) -0.039(6)
C157 0.154(11) 0.093(7) 0.049(5) 0.006(4) 0.029(6) -0.029(6)
C158 0.070(5) 0.077(4) 0.058(4) -0.003(3) 0.025(3) -0.013(3)
C159 0.081(5) 0.083(5) 0.060(4) 0.017(4) 0.016(4) 0.015(4)
C160 0.086(6) 0.097(6) 0.094(6) 0.031(5) 0.034(5) -0.005(4)
C161 0.064(5) 0.113(6) 0.085(6) -0.034(5) 0.036(4) 0.006(4)
C162 0.067(6) 0.244(14) 0.069(6) 0.046(8) 0.028(5) 0.028(7)
C163 0.102(7) 0.087(5) 0.046(4) 0.001(3) 0.027(4) -0.014(5)
C164 0.053(5) 0.233(13) 0.051(5) -0.003(6) 0.026(4) -0.009(6)
C165 0.096(7) 0.091(6) 0.065(5) 0.002(4) 0.024(4) -0.011(5)
C166 0.198(15) 0.083(7) 0.121(9) 0.017(6) 0.112(10) 0.011(8)
C167 0.154(11) 0.118(8) 0.053(5) 0.003(5) 0.042(6) -0.045(7)
C168 0.072(6) 0.150(9) 0.068(5) -0.013(5) 0.039(4) -0.010(5)
C169 0.059(5) 0.160(9) 0.055(5) -0.018(5) 0.032(4) -0.007(5)
C170 0.075(6) 0.155(9) 0.063(5) -0.022(5) 0.042(4) -0.013(5)
C171 0.150(10) 0.093(6) 0.085(6) -0.023(5) 0.076(7) -0.044(6)
C172 0.099(7) 0.106(4) 0.078(6) 0.006(4) 0.055(5) -0.001(4)
C173 0.095(7) 0.119(8) 0.071(6) -0.002(5) 0.032(5) -0.028(6)
C174 0.100(7) 0.085(5) 0.062(5) -0.014(4) 0.033(4) -0.016(4)
C175 0.071(6) 0.170(10) 0.059(5) -0.030(5) 0.039(4) -0.035(6)
C177 0.153(9) 0.060(4) 0.058(5) 0.002(3) 0.047(6) -0.012(5)
C178 0.098(7) 0.087(6) 0.099(7) -0.025(5) 0.025(5) 0.036(5)
C179 0.079(6) 0.082(5) 0.095(6) -0.011(4) -0.001(5) 0.007(4)
C180 0.112(5) 0.126(6) 0.124(7) 0.012(5) 0.090(4) 0.038(4)
C181 0.115(8) 0.087(6) 0.090(6) 0.003(5) 0.050(6) -0.018(5)
C182 0.115(8) 0.111(7) 0.100(7) 0.020(5) 0.066(6) 0.014(6)
C183 0.097(6) 0.096(6) 0.050(4) 0.003(4) 0.032(4) -0.018(5)
C184 0.128(9) 0.121(8) 0.078(6) -0.017(5) 0.051(6) 0.018(7)
C185 0.070(5) 0.129(7) 0.043(4) -0.007(4) 0.020(3) 0.006(4)
C186 0.051(5) 0.173(10) 0.085(6) -0.023(6) 0.039(4) -0.029(5)
C187 0.086(6) 0.085(5) 0.071(5) -0.002(4) 0.026(4) -0.004(4)
C188 0.068(6) 0.157(9) 0.049(4) 0.001(5) 0.028(4) 0.011(5)
C189 0.093(6) 0.104(6) 0.046(4) 0.011(4) 0.023(4) -0.007(5)
C190 0.079(5) 0.069(4) 0.101(6) -0.016(4) 0.057(5) -0.009(3)
C191 0.077(5) 0.070(4) 0.091(6) -0.001(4) 0.049(4) -0.015(3)
C192 0.086(7) 0.169(11) 0.084(7) -0.045(7) 0.049(5) -0.007(6)
C193 0.110(7) 0.091(6) 0.061(5) -0.003(4) 0.036(5) -0.024(5)
C194 0.122(8) 0.080(5) 0.045(4) -0.002(3) 0.025(4) -0.024(5)
C195 0.157(10) 0.072(5) 0.074(4) 0.008(4) 0.038(5) 0.012(5)
C196 0.073(6) 0.196(12) 0.047(5) 0.012(6) 0.034(4) 0.017(7)
C197 0.094(7) 0.098(6) 0.059(5) -0.002(4) 0.027(4) -0.017(5)
C198 0.134(11) 0.245(15) 0.171(12) 0.035(14) 0.054(12) 0.085(11)
C199 0.170(13) 0.124(9) 0.064(6) 0.016(6) 0.036(7) -0.064(9)
C200 0.123(8) 0.099(6) 0.073(6) -0.017(4) 0.043(5) -0.040(6)
C201 0.062(6) 0.241(16) 0.121(9) 0.071(10) 0.021(6) -0.031(7)
C202 0.064(5) 0.176(9) 0.065(5) -0.030(5) 0.042(4) -0.042(5)
C203 0.054(5) 0.206(13) 0.092(7) -0.027(7) 0.038(5) -0.023(6)
C204 0.077(6) 0.182(10) 0.054(5) -0.026(5) 0.036(4) -0.007(6)
C205 0.101(8) 0.180(12) 0.066(6) -0.021(6) 0.047(5) -0.044(8)
C206 0.116(8) 0.090(6) 0.098(7) 0.014(5) 0.067(6) 0.001(5)
C207 0.069(4) 0.078(4) 0.056(4) -0.003(3) 0.034(3) -0.014(3)
C208 0.055(6) 0.299(17) 0.045(5) 0.008(7) 0.025(4) -0.001(7)
C209 0.075(6) 0.166(10) 0.088(7) -0.028(7) 0.049(5) 0.005(6)
C210 0.137(10) 0.132(9) 0.102(8) -0.029(6) 0.076(7) -0.059(7)
C211 0.109(8) 0.095(6) 0.090(7) -0.001(5) 0.037(6) -0.021(5)
C212 0.228(18) 0.198(15) 0.128(12) -0.029(10) 0.123(13) -0.044(13)
C213 0.169(9) 0.154(8) 0.100(7) -0.018(6) 0.070(6) -0.021(7)
C214 0.046(5) 0.257(15) 0.033(4) -0.007(6) 0.017(3) 0.011(6)
C215 0.122(9) 0.115(8) 0.088(7) 0.010(6) 0.038(6) 0.011(6)
C216 0.133(9) 0.116(7) 0.058(5) -0.008(4) 0.039(5) -0.015(6)
C217 0.096(8) 0.224(16) 0.071(7) 0.025(8) 0.051(6) 0.032(9)
C218 0.136(10) 0.125(9) 0.160(12) -0.039(8) 0.102(9) -0.038(7)
C220 0.075(6) 0.176(11) 0.086(7) -0.031(7) 0.043(5) -0.012(6)
C221 0.071(6) 0.187(12) 0.098(8) -0.035(7) 0.036(6) -0.005(7)
C222 0.125(10) 0.207(14) 0.085(8) -0.059(8) 0.060(7) -0.040(10)
C223 0.090(8) 0.179(12) 0.110(9) 0.022(8) 0.034(7) 0.032(8)
C224 0.105(9) 0.222(13) 0.132(11) 0.072(10) 0.085(9) 0.051(8)
C225 0.059(6) 0.219(13) 0.085(7) -0.041(7) 0.034(5) -0.025(6)
C226 0.059(5) 0.167(9) 0.067(5) -0.021(5) 0.037(4) -0.012(5)
C227 0.096(7) 0.128(8) 0.093(7) 0.025(6) 0.016(6) 0.050(6)
C228 0.093(6) 0.097(6) 0.062(5) -0.001(4) 0.024(4) -0.011(5)
C229 0.142(8) 0.104(6) 0.098(6) 0.000(5) 0.044(6) -0.004(5)
C230 0.141(10) 0.123(9) 0.105(9) -0.029(7) 0.037(7) 0.006(7)
C231 0.68(6) 0.089(9) 0.105(11) 0.015(8) -0.03(2) -0.078(19)
C232 0.136(10) 0.178(12) 0.092(8) 0.040(8) 0.056(7) 0.031(9)
C233 0.133(10) 0.130(9) 0.086(7) 0.018(6) 0.058(7) -0.009(7)
C234 0.144(9) 0.074(5) 0.092(7) 0.000(5) 0.051(6) 0.005(6)
C235 0.107(7) 0.080(5) 0.095(7) -0.009(5) 0.041(6) -0.010(5)
C236 0.111(8) 0.108(7) 0.068(5) 0.003(5) 0.023(5) -0.016(6)
C237 0.102(6) 0.086(5) 0.043(4) -0.003(3) 0.029(4) -0.018(4)
C238 0.148(11) 0.166(11) 0.079(7) 0.010(6) 0.070(7) -0.010(8)
C239 0.125(8) 0.081(5) 0.053(4) -0.007(4) 0.040(5) -0.006(5)
C240 0.125(8) 0.097(6) 0.057(5) -0.016(4) 0.041(5) -0.032(5)
C241 0.189(12) 0.102(7) 0.084(7) -0.022(5) 0.063(7) -0.074(8)
C242 0.116(9) 0.152(10) 0.074(7) 0.024(6) 0.025(6) 0.031(7)
C243 0.104(9) 0.162(11) 0.132(11) 0.025(9) 0.058(8) 0.034(8)
C244 0.098(7) 0.137(8) 0.084(6) 0.011(6) 0.048(6) 0.023(6)
C245 0.153(13) 0.179(13) 0.103(9) 0.022(9) 0.035(9) 0.054(10)
C246 0.124(10) 0.147(10) 0.107(9) 0.003(7) 0.043(8) 0.034(8)
C247 0.114(10) 0.221(14) 0.161(12) 0.040(13) 0.031(11) 0.060(10)
C248 0.164(8) 0.124(6) 0.066(5) 0.008(5) 0.036(5) -0.005(5)
C249 0.093(8) 0.215(15) 0.065(6) -0.007(7) 0.029(5) -0.026(8)
C250 0.092(6) 0.069(5) 0.151(10) -0.014(5) 0.062(6) -0.016(4)
C251 0.078(6) 0.103(7) 0.180(12) -0.012(7) 0.075(7) -0.025(5)
C252 0.112(8) 0.125(8) 0.095(7) -0.037(6) 0.051(6) -0.047(6)
C253 0.106(8) 0.128(5) 0.121(8) -0.040(5) 0.051(6) -0.007(4)
C254 0.180(13) 0.103(7) 0.069(6) -0.019(5) 0.059(7) -0.010(7)
C255 0.149(7) 0.132(6) 0.096(5) -0.024(6) 0.051(4) 0.002(5)
C256 0.133(8) 0.133(6) 0.156(8) -0.020(5) 0.048(6) -0.015(5)
C257 0.077(6) 0.175(11) 0.062(5) -0.020(6) 0.035(5) -0.019(7)
C258 0.40(3) 0.196(15) 0.49(4) 0.21(2) 0.41(3) 0.19(2)
C259 0.164(11) 0.131(9) 0.080(7) -0.006(6) 0.065(7) -0.034(8)
C260 0.132(9) 0.105(7) 0.077(6) 0.002(5) 0.039(6) -0.010(6)
C261 0.143(9) 0.108(8) 0.065(5) 0.030(5) 0.032(6) -0.024(6)
C262 0.217(16) 0.085(7) 0.081(7) 0.017(5) 0.061(9) -0.030(8)
C263 0.260(19) 0.081(7) 0.117(10) 0.012(6) 0.067(11) -0.025(9)
C264 0.210(11) 0.195(9) 0.234(11) 0.051(8) 0.076(8) 0.010(8)
C265 0.218(11) 0.224(10) 0.206(11) 0.037(7) 0.112(8) -0.056(7)
C266 0.220(12) 0.230(13) 0.238(13) -0.004(9) 0.097(9) -0.030(9)
S1S 0.0943(15) 0.0869(13) 0.0717(13) 0.0085(10) 0.0426(11) 0.0072(11)
F1S 0.082(4) 0.167(6) 0.128(5) 0.063(4) 0.055(3) 0.034(4)
F2S 0.155(6) 0.185(7) 0.082(4) -0.001(4) 0.082(4) -0.014(5)
F3S 0.099(4) 0.198(7) 0.170(7) 0.104(6) 0.082(4) 0.019(4)
O1S 0.160(7) 0.114(5) 0.080(4) 0.034(4) 0.066(4) 0.046(5)
O2S 0.117(5) 0.123(5) 0.069(4) 0.002(3) 0.062(4) -0.012(4)
O3S 0.096(5) 0.111(5) 0.124(6) -0.010(4) 0.032(4) 0.003(4)
C1S 0.100(7) 0.108(7) 0.100(7) 0.029(6) 0.056(6) 0.000(5)
S2S 0.444(11) 0.274(8) 0.198(6) -0.050(5) 0.104(7) 0.192(8)
F4S 0.272(16) 0.284(16) 0.306(19) 0.157(15) 0.150(14) 0.050(13)
F5S 0.368(13) 0.360(14) 0.377(14) 0.039(9) 0.204(10) -0.009(9)
F6S 0.279(15) 0.250(13) 0.196(12) -0.015(10) 0.113(11) -0.044(11)
O4S 0.163(8) 0.092(5) 0.215(11) -0.002(5) 0.111(8) 0.011(5)
O5S 0.47(2) 0.213(12) 0.182(10) -0.048(10) 0.065(14) 0.182(15)
O6S 0.61(4) 0.306(19) 0.146(11) 0.066(12) 0.132(17) 0.34(2)
C2S 0.122(8) 0.083(6) 0.145(10) 0.033(6) 0.093(8) 0.033(5)
S3S 0.354(8) 0.215(5) 0.212(5) -0.111(4) 0.237(6) -0.159(5)
F7S 0.59(3) 0.183(9) 0.240(14) -0.072(9) 0.318(19) -0.136(13)
F8S 0.74(5) 0.35(2) 0.46(3) 0.28(2) 0.48(4) 0.26(3)
F9S 0.270(12) 0.187(8) 0.154(8) 0.056(6) 0.128(8) 0.061(8)
O7S 0.48(3) 0.41(3) 0.111(9) -0.065(12) 0.163(12) -0.04(2)
O8S 0.214(8) 0.227(9) 0.191(8) -0.013(6) 0.145(7) -0.036(7)
O9S 0.176(10) 0.188(10) 0.222(12) -0.023(9) 0.150(10) -0.015(7)
C3S 0.34(2) 0.177(15) 0.119(11) 0.050(11) 0.151(14) 0.024(14)
S4S 0.112(2) 0.203(3) 0.0815(17) 0.045(2) 0.0192(16) -0.074(2)
F10S 0.107(4) 0.153(5) 0.076(3) 0.034(3) 0.012(3) -0.046(4)
F11S 0.070(4) 0.153(5) 0.128(5) -0.016(4) 0.026(3) -0.006(3)
F12S 0.240(9) 0.143(5) 0.158(7) 0.053(5) 0.163(7) 0.056(6)
O10S 0.118(8) 0.379(19) 0.218(12) 0.222(14) -0.045(8) -0.103(10)
O11S 0.337(18) 0.220(11) 0.141(9) -0.090(8) 0.177(11) -0.098(11)
O12S 0.093(5) 0.157(6) 0.104(5) 0.022(4) 0.045(4) -0.044(4)
C4S 0.055(5) 0.127(7) 0.074(5) 0.026(5) 0.018(4) -0.011(4)
S5S 0.146(2) 0.0760(12) 0.0750(14) 0.0075(10) 0.0685(16) 0.0135(13)
F13S 0.230(8) 0.104(4) 0.140(5) 0.031(3) 0.151(6) 0.037(4)
F14S 0.193(7) 0.081(3) 0.111(5) -0.009(3) 0.088(5) 0.004(4)
F15S 0.161(5) 0.093(3) 0.113(4) 0.037(3) 0.100(4) 0.039(3)
O13S 0.157(7) 0.100(4) 0.107(5) 0.007(4) 0.098(5) 0.000(4)
O14S 0.237(10) 0.084(4) 0.079(4) 0.017(3) 0.082(5) 0.012(5)
O15S 0.112(5) 0.081(4) 0.112(5) -0.006(3) 0.066(4) 0.019(3)
C5S 0.229(15) 0.094(7) 0.138(10) 0.059(7) 0.145(12) 0.064(9)
S6S 0.0697(11) 0.0806(11) 0.0497(9) 0.0058(7) 0.0331(8) -0.0039(8)
F16S 0.088(3) 0.095(3) 0.074(3) -0.012(2) 0.042(2) -0.009(2)
F17S 0.133(4) 0.090(3) 0.074(3) 0.008(2) 0.056(3) -0.024(3)
F18S 0.075(3) 0.106(3) 0.077(3) -0.005(2) 0.023(3) -0.016(2)
O16S 0.074(3) 0.093(3) 0.061(3) 0.004(2) 0.029(3) -0.003(3)
O17S 0.082(3) 0.089(3) 0.058(3) 0.007(2) 0.042(3) -0.010(2)
O18S 0.080(3) 0.099(4) 0.062(3) 0.003(3) 0.042(3) -0.001(3)
C6S 0.081(5) 0.103(6) 0.058(4) -0.001(4) 0.041(4) -0.022(4)
S7S 0.169(3) 0.1011(18) 0.112(2) -0.0262(16) 0.056(2) -0.0053(18)
F19S 0.272(8) 0.275(8) 0.261(8) -0.002(5) 0.124(5) -0.002(5)
F20S 0.296(8) 0.301(9) 0.293(9) -0.007(5) 0.143(6) 0.000(5)
F21S 0.241(7) 0.234(7) 0.232(7) -0.005(5) 0.108(5) 0.003(5)
O19S 0.350(13) 0.353(13) 0.351(13) -0.006(5) 0.166(7) -0.004(5)
O20S 0.230(7) 0.228(7) 0.213(7) -0.010(5) 0.104(5) 0.014(5)
O21S 0.81(5) 0.81(5) 0.81(5) -0.002(5) 0.38(2) -0.001(5)
C7S 0.162(6) 0.180(9) 0.195(9) -0.028(8) 0.067(5) 0.024(7)
S8S 0.329(8) 0.404(8) 0.360(7) -0.010(7) 0.191(7) -0.023(6)
F22S 0.60(3) 0.60(3) 0.61(3) 0.000(5) 0.282(13) 0.001(5)
F23S 0.379(12) 0.370(12) 0.378(12) -0.002(5) 0.170(7) 0.006(5)
F24S 0.310(8) 0.301(8) 0.316(7) -0.004(5) 0.142(5) -0.003(5)
O22S 0.382(8) 0.390(8) 0.385(9) 0.000(5) 0.179(5) 0.005(5)
O23S 0.417(17) 0.415(17) 0.416(17) 0.005(5) 0.195(9) 0.001(5)
O24S 0.398(9) 0.388(7) 0.392(9) -0.003(5) 0.182(5) -0.001(5)
C8S 0.359(10) 0.388(11) 0.362(8) 0.003(7) 0.194(6) 0.003(9)
O1E 0.094(4) 0.095(4) 0.084(4) 0.008(3) 0.048(3) 0.011(3)
C1E 0.105(7) 0.105(7) 0.094(7) -0.007(5) 0.062(6) -0.011(5)
C2E 0.152(10) 0.115(8) 0.091(7) 0.012(6) 0.066(7) 0.003(7)
C3E 0.082(6) 0.083(5) 0.086(6) 0.007(4) 0.034(5) 0.012(4)
C4E 0.145(10) 0.106(7) 0.075(6) -0.004(5) 0.050(6) -0.001(6)
O2E 0.078(5) 0.169(8) 0.110(6) 0.008(5) 0.042(4) 0.013(4)
C5E 0.117(10) 0.144(10) 0.112(9) 0.009(8) 0.058(7) 0.016(7)
C6E 0.161(14) 0.164(13) 0.222(19) 0.025(12) 0.121(14) 0.020(11)
C7E 0.074(7) 0.196(13) 0.085(7) -0.007(7) 0.035(5) 0.012(7)
C8E 0.116(9) 0.191(14) 0.118(10) 0.045(9) 0.070(8) 0.017(8)
O3E 0.152(8) 0.145(7) 0.088(5) 0.006(5) 0.023(5) -0.003(6)
C9E 0.178(16) 0.186(15) 0.101(10) 0.002(9) 0.050(10) -0.038(12)
C10E 0.205(18) 0.148(12) 0.118(11) -0.006(9) -0.026(12) -0.023(11)
C11E 0.090(8) 0.234(17) 0.121(10) 0.065(10) 0.053(8) 0.052(9)
C12E 0.090(7) 0.158(11) 0.107(8) 0.003(7) 0.041(6) -0.012(7)
O1N 0.213(12) 0.149(8) 0.189(12) 0.024(7) 0.103(10) -0.009(8)
O2N 0.36(2) 0.191(12) 0.272(18) -0.010(11) 0.237(17) -0.093(13)
N1N 0.163(10) 0.149(10) 0.125(9) 0.017(7) 0.094(8) -0.006(7)
C1N 0.140(11) 0.158(11) 0.218(17) -0.086(12) 0.125(12) -0.042(9)
O1M 0.312(13) 0.312(13) 0.318(13) 0.013(9) 0.153(9) -0.020(9)
C1M 0.101(6) 0.126(6) 0.098(6) 0.009(5) 0.057(5) 0.005(5)
O1W 0.159(10) 0.160(10) 0.137(9) -0.005(7) 0.075(8) -0.038(8)
O2WA 0.098(7) 0.092(6) 0.072(6) -0.024(5) 0.048(5) -0.006(5)
O2WB 0.209(14) 0.214(14) 0.208(14) 0.015(9) 0.092(9) -0.008(9)
O3WA 0.177(10) 0.157(10) 0.113(9) 0.009(7) 0.075(8) 0.031(8)
O3WB 0.186(12) 0.178(11) 0.186(12) 0.020(9) 0.090(9) 0.004(9)
O4WA 0.147(9) 0.106(8) 0.175(10) -0.010(7) 0.056(7) 0.013(7)
O4WB 0.162(11) 0.157(10) 0.179(11) -0.002(8) 0.065(8) 0.006(8)
O5W 0.195(12) 0.191(12) 0.199(12) -0.014(9) 0.100(9) 0.012(9)
O6WB 0.117(8) 0.095(7) 0.113(8) -0.003(6) 0.058(6) 0.000(6)
O6WA 0.172(12) 0.191(12) 0.204(12) 0.027(9) 0.090(9) 0.025(8)

loop_
_atom_type_symbol
_atom_type_description
_atom_type_scat_dispersion_real
_atom_type_scat_dispersion_imag
_atom_type_scat_source
C C -0.0020 0.0016 'International Tables Vol C Tables 4.2.6.8 and 6.1.1.4'
H H 0.0000 0.0000 'International Tables Vol C Tables 4.2.6.8 and 6.1.1.4'
N N -0.0030 0.0032 'International Tables Vol C Tables 4.2.6.8 and 6.1.1.4'
O O -0.0041 0.0059 'International Tables Vol C Tables 4.2.6.8 and 6.1.1.4'
F F -0.0052 0.0100 'International Tables Vol C Tables 4.2.6.8 and 6.1.1.4'
S S 0.1028 0.1208 'International Tables Vol C Tables 4.2.6.8 and 6.1.1.4'
Ru Ru -1.4671 0.8177 'International Tables Vol C Tables 4.2.6.8 and 6.1.1.4'

loop_
_geom_angle_atom_site_label_1
_geom_angle_atom_site_label_2
_geom_angle_atom_site_label_3
_geom_angle
O1 Ru1 O2 85.91(16)
O1 Ru1 N1 81.9(2)
O2 Ru1 N1 83.4(2)
O1 Ru1 C46 90.5(2)
O2 Ru1 C46 140.7(2)
N1 Ru1 C46 134.8(3)
O1 Ru1 C66 170.8(2)
O2 Ru1 C66 100.7(2)
N1 Ru1 C66 105.0(2)
C46 Ru1 C66 80.3(3)
O1 Ru1 C2 138.9(3)
O2 Ru1 C2 133.4(3)
N1 Ru1 C2 90.2(3)
C46 Ru1 C2 67.0(3)
C66 Ru1 C2 37.0(3)
O1 Ru1 C42 104.4(2)
O2 Ru1 C42 168.8(2)
N1 Ru1 C42 101.9(3)
C46 Ru1 C42 37.2(3)
C66 Ru1 C42 68.5(3)
C2 Ru1 C42 37.9(3)
O1 Ru1 C12 104.2(2)
O2 Ru1 C12 105.6(2)
N1 Ru1 C12 169.3(2)
C46 Ru1 C12 37.9(3)
C66 Ru1 C12 68.0(3)
C2 Ru1 C12 79.4(3)
C42 Ru1 C12 68.2(3)
O1 Ru1 C19 136.8(2)
O2 Ru1 C19 88.1(2)
N1 Ru1 C19 139.7(3)
C46 Ru1 C19 68.3(3)
C66 Ru1 C19 38.4(3)
C2 Ru1 C19 67.8(3)
C42 Ru1 C19 81.5(3)
C12 Ru1 C19 37.5(3)
O8 Ru2 O7 85.68(18)
O8 Ru2 N4 83.0(2)
O7 Ru2 N4 83.5(2)
O8 Ru2 C26 142.2(2)
O7 Ru2 C26 88.4(2)
N4 Ru2 C26 133.3(2)
O8 Ru2 C57 101.8(3)
O7 Ru2 C57 168.7(3)
N4 Ru2 C57 105.6(3)
C26 Ru2 C57 80.5(3)
O8 Ru2 C124 90.8(3)
O7 Ru2 C124 135.3(3)
N4 Ru2 C124 140.3(3)
C26 Ru2 C124 68.0(3)
C57 Ru2 C124 37.4(3)
O8 Ru2 C24 170.2(2)
O7 Ru2 C24 103.7(2)
N4 Ru2 C24 100.6(3)
C26 Ru2 C24 37.5(3)
C57 Ru2 C24 68.5(3)
C124 Ru2 C24 80.6(3)
O8 Ru2 C158 106.8(2)
O7 Ru2 C158 100.3(2)
N4 Ru2 C158 169.5(3)
C26 Ru2 C158 38.0(3)
C57 Ru2 C158 69.5(3)
C124 Ru2 C158 38.8(3)
C24 Ru2 C158 69.1(3)
O8 Ru2 C159 132.9(3)
O7 Ru2 C159 139.6(3)
N4 Ru2 C159 89.2(3)
C26 Ru2 C159 68.2(3)
C57 Ru2 C159 36.6(3)
C124 Ru2 C159 66.8(3)
C24 Ru2 C159 38.8(3)
C158 Ru2 C159 81.6(3)
O6 Ru3 O5 85.35(18)
O6 Ru3 N3 81.8(2)
O5 Ru3 N3 85.6(2)
O6 Ru3 C76 131.7(3)
O5 Ru3 C76 141.4(3)
N3 Ru3 C76 89.2(3)
O6 Ru3 C71 108.5(3)
O5 Ru3 C71 101.5(2)
N3 Ru3 C71 167.8(3)
C76 Ru3 C71 79.1(3)
O6 Ru3 C185 143.9(3)
O5 Ru3 C185 90.3(2)
N3 Ru3 C185 133.7(3)
C76 Ru3 C185 66.5(3)
C71 Ru3 C185 37.7(3)
O6 Ru3 C52 100.1(3)
O5 Ru3 C52 168.4(2)
N3 Ru3 C52 105.2(2)
C76 Ru3 C52 37.3(3)
C71 Ru3 C52 67.1(3)
C185 Ru3 C52 79.3(3)
O6 Ru3 C70 88.3(3)
O5 Ru3 C70 133.2(2)
N3 Ru3 C70 139.0(3)
C76 Ru3 C70 68.4(3)
C71 Ru3 C70 38.2(3)
C185 Ru3 C70 69.0(3)
C52 Ru3 C70 37.7(3)
O6 Ru3 C228 168.4(3)
O5 Ru3 C228 106.1(3)
N3 Ru3 C228 101.1(3)
C76 Ru3 C228 37.9(3)
C71 Ru3 C228 67.5(3)
C185 Ru3 C228 36.6(3)
C52 Ru3 C228 68.3(3)
C70 Ru3 C228 82.1(3)
O3 Ru4 O4 86.17(18)
O3 Ru4 N2 82.9(2)
O4 Ru4 N2 84.2(2)
O3 Ru4 C180 91.5(3)
O4 Ru4 C180 127.8(4)
N2 Ru4 C180 147.2(4)
O3 Ru4 C75 131.3(3)
O4 Ru4 C75 141.4(3)
N2 Ru4 C75 90.8(3)
C180 Ru4 C75 68.8(4)
O3 Ru4 C74 116.3(3)
O4 Ru4 C74 95.9(3)
N2 Ru4 C74 160.8(3)
C180 Ru4 C74 40.4(4)
C75 Ru4 C74 77.1(3)
O3 Ru4 C86 99.3(3)
O4 Ru4 C86 167.7(3)
N2 Ru4 C86 107.3(3)
C180 Ru4 C86 41.6(4)
C75 Ru4 C86 37.2(3)
C74 Ru4 C86 71.8(3)
O3 Ru4 C123 152.0(3)
O4 Ru4 C123 91.8(4)
N2 Ru4 C123 124.7(3)
C180 Ru4 C123 67.9(4)
C75 Ru4 C123 60.2(4)
C74 Ru4 C123 36.1(3)
C86 Ru4 C123 78.2(4)
O3 Ru4 C172 167.7(3)
O4 Ru4 C172 106.0(3)
N2 Ru4 C172 96.1(3)
C180 Ru4 C172 82.7(4)
C75 Ru4 C172 36.4(3)
C74 Ru4 C172 65.3(3)
C86 Ru4 C172 69.2(3)
C123 Ru4 C172 32.9(3)
O16 Ru5 O15 84.9(2)
O16 Ru5 N5 81.7(2)
O15 Ru5 N5 84.1(2)
O16 Ru5 C92 159.1(3)
O15 Ru5 C92 93.2(3)
N5 Ru5 C92 118.8(3)
O16 Ru5 C112 154.5(3)
O15 Ru5 C112 120.1(3)
N5 Ru5 C112 94.9(3)
C92 Ru5 C112 36.7(3)
O16 Ru5 C99 94.5(3)
O15 Ru5 C99 116.4(3)
N5 Ru5 C99 158.9(3)
C92 Ru5 C99 67.7(3)
C112 Ru5 C99 79.6(3)
O16 Ru5 C72 92.5(3)
O15 Ru5 C72 154.0(3)
N5 Ru5 C72 121.1(3)
C92 Ru5 C72 80.1(3)
C112 Ru5 C72 67.4(3)
C99 Ru5 C72 38.0(3)
O16 Ru5 C191 120.2(3)
O15 Ru5 C191 90.9(3)
N5 Ru5 C191 157.1(3)
C92 Ru5 C191 38.9(3)
C112 Ru5 C191 68.3(3)
C99 Ru5 C191 36.9(3)
C72 Ru5 C191 68.1(3)
O16 Ru5 C94 116.6(3)
O15 Ru5 C94 158.4(3)
N5 Ru5 C94 95.9(3)
C92 Ru5 C94 67.8(3)
C112 Ru5 C94 38.3(3)
C99 Ru5 C94 67.1(3)
C72 Ru5 C94 36.5(3)
C191 Ru5 C94 80.7(3)
O12 Ru6 O11 85.8(2)
O12 Ru6 N7 85.9(2)
O11 Ru6 N7 81.4(2)
O12 Ru6 C81 160.1(3)
O11 Ru6 C81 113.9(3)
N7 Ru6 C81 93.9(3)
O12 Ru6 C184 94.8(4)
O11 Ru6 C184 159.4(4)
N7 Ru6 C184 119.2(4)
C81 Ru6 C184 67.9(4)
O12 Ru6 C240 153.6(3)
O11 Ru6 C240 90.6(3)
N7 Ru6 C240 119.4(3)
C81 Ru6 C240 36.7(3)
C184 Ru6 C240 79.8(4)
O12 Ru6 C239 92.0(3)
O11 Ru6 C239 122.4(3)
N7 Ru6 C239 155.9(3)
C81 Ru6 C239 80.1(4)
C184 Ru6 C239 37.0(4)
C240 Ru6 C239 68.1(4)
O12 Ru6 C174 116.4(3)
O11 Ru6 C174 93.8(3)
N7 Ru6 C174 157.0(3)
C81 Ru6 C174 67.3(3)
C184 Ru6 C174 67.5(4)
C240 Ru6 C174 37.7(3)
C239 Ru6 C174 37.9(4)
O12 Ru6 C83 122.2(3)
O11 Ru6 C83 150.7(3)
N7 Ru6 C83 91.2(3)
C81 Ru6 C83 38.0(4)
C184 Ru6 C83 39.2(4)
C240 Ru6 C83 68.4(4)
C239 Ru6 C83 69.6(3)
C174 Ru6 C83 81.9(4)
O10 Ru7 O9 85.7(2)
O10 Ru7 N8 83.7(3)
O9 Ru7 N8 82.7(2)
O10 Ru7 C153 149.4(3)
O9 Ru7 C153 92.7(4)
N8 Ru7 C153 126.5(4)
O10 Ru7 C261 95.6(4)
O9 Ru7 C261 163.6(4)
N8 Ru7 C261 113.7(4)
C153 Ru7 C261 77.8(5)
O10 Ru7 C157 122.8(5)
O9 Ru7 C157 150.5(5)
N8 Ru7 C157 92.6(3)
C153 Ru7 C157 66.8(5)
C261 Ru7 C157 35.3(4)
O10 Ru7 C199 112.8(5)
O9 Ru7 C199 96.8(4)
N8 Ru7 C199 163.5(5)
C153 Ru7 C199 37.0(5)
C261 Ru7 C199 67.5(5)
C157 Ru7 C199 79.6(4)
O10 Ru7 C262 88.5(5)
O9 Ru7 C262 125.3(4)
N8 Ru7 C262 150.3(5)
C153 Ru7 C262 67.6(6)
C261 Ru7 C262 38.6(5)
C157 Ru7 C262 67.8(4)
C199 Ru7 C262 37.9(5)
O10 Ru7 C167 161.2(4)
O9 Ru7 C167 113.0(4)
N8 Ru7 C167 97.5(3)
C153 Ru7 C167 36.6(4)
C261 Ru7 C167 66.6(5)
C157 Ru7 C167 38.5(5)
C199 Ru7 C167 67.4(5)
C262 Ru7 C167 81.2(5)
O14 Ru8 O13 85.5(3)
O14 Ru8 N6 82.6(4)
O13 Ru8 N6 83.8(3)
O14 Ru8 C249 107.6(4)
O13 Ru8 C249 166.8(4)
N6 Ru8 C249 97.5(5)
O14 Ru8 C254 129.0(4)
O13 Ru8 C254 95.6(4)
N6 Ru8 C254 148.4(5)
C249 Ru8 C254 76.4(6)
O14 Ru8 C248 143.5(5)
O13 Ru8 C248 128.8(5)
N6 Ru8 C248 88.7(4)
C249 Ru8 C248 38.4(5)
C254 Ru8 C248 67.0(5)
O14 Ru8 C213 165.1(5)
O13 Ru8 C213 99.1(5)
N6 Ru8 C213 111.9(5)
C249 Ru8 C213 68.2(6)
C254 Ru8 C213 36.8(5)
C248 Ru8 C213 38.9(5)
O14 Ru8 C255 90.2(5)
O13 Ru8 C255 149.7(4)
N6 Ru8 C255 125.4(5)
C249 Ru8 C255 34.4(5)
C254 Ru8 C255 64.4(5)
C248 Ru8 C255 66.4(6)
C213 Ru8 C255 78.7(6)
O14 Ru8 C253 97.3(4)
O13 Ru8 C253 117.5(4)
N6 Ru8 C253 158.7(5)
C249 Ru8 C253 62.1(6)
C254 Ru8 C253 38.2(5)
C248 Ru8 C253 78.8(5)
C213 Ru8 C253 68.0(5)
C255 Ru8 C253 33.5(4)
C4 O1 Ru1 129.1(4)
C1 O2 Ru1 129.7(4)
C17 O3 Ru4 131.1(5)
C5 O4 Ru4 130.1(4)
C9 O5 Ru3 129.9(4)
C32 O6 Ru3 130.6(4)
C11 O7 Ru2 130.9(4)
C20 O8 Ru2 129.3(4)
C117 O9 Ru7 129.8(6)
C132 O10 Ru7 130.8(6)
C62 O11 Ru6 128.8(5)
C77 O12 Ru6 129.5(6)
C177 O13 Ru8 132.9(7)
C195 O14 Ru8 130.3(8)
C150 O15 Ru5 129.5(6)
C34 O16 Ru5 129.2(5)
C29 N1 C125 116.5(7)
C29 N1 Ru1 121.7(6)
C125 N1 Ru1 121.6(6)
C21 N2 C87 119.2(6)
C21 N2 Ru4 119.4(5)
C87 N2 Ru4 121.3(5)
C110 N3 C113 119.2(7)
C110 N3 Ru3 122.9(5)
C113 N3 Ru3 117.5(5)
C22 N4 C161 115.5(7)
C22 N4 Ru2 123.3(4)
C161 N4 Ru2 121.1(6)
C97 N5 C190 118.4(6)
C97 N5 Ru5 119.9(5)
C190 N5 Ru5 121.7(5)
C166 N6 C234 117.5(10)
C166 N6 Ru8 121.7(9)
C234 N6 Ru8 119.4(9)
C98 N7 C100 119.3(7)
C98 N7 Ru6 120.9(6)
C100 N7 Ru6 119.6(5)
C145 N8 C138 118.8(7)
C145 N8 Ru7 118.2(6)
C138 N8 Ru7 122.6(6)
O2 C1 C7 125.3(6)
O2 C1 C3 114.5(5)
C7 C1 C3 120.3(5)
C66 C2 C42 122.7(7)
C66 C2 Ru1 71.2(4)
C42 C2 Ru1 71.9(4)
C66 C2 H2A 117.8
C42 C2 H2A 117.8
Ru1 C2 H2A 117.8
C16 C3 C23 118.9(7)
C16 C3 C1 120.9(6)
C23 C3 C1 120.3(6)
O1 C4 C7 127.2(6)
O1 C4 C6 114.0(6)
C7 C4 C6 118.8(6)
O4 C5 C14 126.3(6)
O4 C5 C16 113.8(6)
C14 C5 C16 119.9(5)
C37 C6 C48 120.1(6)
C37 C6 C4 120.3(6)
C48 C6 C4 119.6(6)
C4 C7 C1 120.4(5)
C4 C7 C14 121.0(5)
C1 C7 C14 118.4(5)
C27 C8 C79 121.0(6)
C27 C8 C33 119.8(6)
C79 C8 C33 119.2(7)
O5 C9 C13 127.0(6)
O5 C9 C10 112.8(6)
C13 C9 C10 120.2(6)
C25 C10 C31 120.3(5)
C25 C10 C9 118.4(6)
C31 C10 C9 121.3(6)
O7 C11 C25 115.4(5)
O7 C11 C18 124.6(6)
C25 C11 C18 120.0(6)
C19 C12 C46 119.7(7)
C19 C12 Ru1 71.3(4)
C46 C12 Ru1 69.6(4)
C19 C12 H12A 119.4
C46 C12 H12A 119.4
Ru1 C12 H12A 119.4
C9 C13 C32 120.7(6)
C9 C13 C18 121.3(5)
C32 C13 C18 118.0(6)
C5 C14 C17 122.4(5)
C5 C14 C7 120.2(5)
C17 C14 C7 117.3(6)
C28 C15 C25 120.4(6)
C28 C15 H15A 119.8
C25 C15 H15A 119.8
C54 C16 C3 121.6(6)
C54 C16 C5 118.6(6)
C3 C16 C5 119.7(6)
O3 C17 C14 123.7(6)
O3 C17 C48 113.7(6)
C14 C17 C48 122.6(6)
C20 C18 C11 120.8(6)
C20 C18 C13 121.8(6)
C11 C18 C13 117.2(6)
C12 C19 C66 117.8(6)
C12 C19 C146 125.4(7)
C66 C19 C146 116.8(7)
C12 C19 Ru1 71.2(4)
C66 C19 Ru1 69.3(4)
C146 C19 Ru1 128.1(5)
O8 C20 C18 126.9(6)
O8 C20 C45 114.4(6)
C18 C20 C45 118.6(7)
N2 C21 C104 120.4(6)
N2 C21 H21A 119.8
C104 C21 H21A 119.8
N4 C22 C73 124.2(7)
N4 C22 H22A 117.9
C73 C22 H22A 117.9
C120 C23 C3 120.5(7)
C120 C23 H23A 119.8
C3 C23 H23A 119.8
C26 C24 C159 118.3(7)
C26 C24 Ru2 70.0(4)
C159 C24 Ru2 72.2(4)
C26 C24 H24A 120.5
C159 C24 H24A 120.5
Ru2 C24 H24A 120.5
C10 C25 C15 118.0(6)
C10 C25 C11 122.6(5)
C15 C25 C11 119.4(6)
C24 C26 C158 124.6(7)
C24 C26 Ru2 72.5(4)
C158 C26 Ru2 73.3(4)
C24 C26 H26A 117.0
C158 C26 H26A 117.0
Ru2 C26 H26A 117.0
C8 C27 C30 122.4(6)
C8 C27 C51 119.0(6)
C30 C27 C51 118.6(7)
C15 C28 C35 120.4(6)
C15 C28 H28A 119.8
C35 C28 H28A 119.8
N1 C29 C85 122.6(10)
N1 C29 H29A 118.7
C85 C29 H29A 118.7
C65 C30 C27 123.2(6)
C65 C30 C47 118.9(6)
C27 C30 C47 117.9(7)
C35 C31 C10 120.3(6)
C35 C31 H31A 119.8
C10 C31 H31A 119.8
O6 C32 C43 113.8(6)
O6 C32 C13 125.6(7)
C43 C32 C13 120.4(7)
C38 C33 C140 123.1(7)
C38 C33 C8 117.9(7)
C140 C33 C8 119.0(7)
O16 C34 C64 128.5(8)
O16 C34 C39 113.0(7)
C64 C34 C39 118.5(7)
C31 C35 C28 120.4(6)
C31 C35 H35A 119.8
C28 C35 H35A 119.8
C62 C36 C77 118.9(7)
C62 C36 C60 120.9(7)
C77 C36 C60 120.2(7)
C49 C37 C6 119.2(7)
C49 C37 H37A 120.4
C6 C37 H37A 120.4
C47 C38 C33 123.4(6)
C47 C38 C58 117.5(6)
C33 C38 C58 119.1(7)
C96 C39 C41 121.8(8)
C96 C39 C34 119.8(8)
C41 C39 C34 118.4(7)
C53 C40 C107 118.9(8)
C53 C40 C62 120.5(7)
C107 C40 C62 120.6(7)
C136 C41 C39 120.0(9)
C136 C41 H41A 120.0
C39 C41 H41A 120.0
C46 C42 C2 116.8(7)
C46 C42 C160 122.0(7)
C2 C42 C160 121.1(7)
C46 C42 Ru1 70.3(4)
C2 C42 Ru1 70.2(4)
C160 C42 Ru1 127.5(6)
C50 C43 C45 118.0(7)
C50 C43 C32 121.2(8)
C45 C43 C32 120.8(6)
C144 C44 H44A 109.5
C144 C44 H44B 109.5
H44A C44 H44B 109.5
C144 C44 H44C 109.5
H44A C44 H44C 109.5
H44B C44 H44C 109.5
C116 C45 C43 119.9(7)
C116 C45 C20 120.0(8)
C43 C45 C20 120.1(7)
C42 C46 C12 122.5(7)
C42 C46 Ru1 72.5(4)
C12 C46 Ru1 72.5(4)
C42 C46 H46A 118.2
C12 C46 H46A 118.2
Ru1 C46 H46A 118.2
C38 C47 C207 124.7(7)
C38 C47 C30 118.5(6)
C207 C47 C30 116.8(7)
C129 C48 C6 118.2(7)
C129 C48 C17 122.2(7)
C6 C48 C17 119.5(6)
C37 C49 C78 121.6(7)
C37 C49 H49A 119.2
C78 C49 H49A 119.2
C143 C50 C43 120.8(9)
C143 C50 H50A 119.6
C43 C50 H50A 119.6
C55 C51 C27 176.2(8)
C76 C52 C70 121.3(7)
C76 C52 Ru3 70.2(4)
C70 C52 Ru3 71.8(4)
C76 C52 H52A 118.5
C70 C52 H52A 118.5
Ru3 C52 H52A 118.5
C40 C53 C80 121.7(7)
C40 C53 H53A 119.2
C80 C53 H53A 119.2
C16 C54 C56 119.4(7)
C16 C54 H54A 120.3
C56 C54 H54A 120.3
C51 C55 C102 178.6(9)
C54 C56 C120 119.3(8)
C54 C56 H56A 120.3
C120 C56 H56A 120.3
C159 C57 C124 121.4(8)
C159 C57 Ru2 73.8(5)
C124 C57 Ru2 71.3(4)
C159 C57 H57A 118.9
C124 C57 H57A 118.9
Ru2 C57 H57A 118.9
C93 C58 C38 175.1(10)
C207 C59 C63 119.4(7)
C207 C59 H59A 120.3
C63 C59 H59A 120.3
C117 C60 C132 120.1(7)
C117 C60 C36 119.6(7)
C132 C60 C36 120.2(8)
C89 C61 C107 121.7(8)
C89 C61 H61A 119.2
C107 C61 H61A 119.2
O11 C62 C36 128.3(8)
O11 C62 C40 112.7(6)
C36 C62 C40 119.0(6)
C65 C63 C59 121.2(8)
C65 C63 H63A 119.4
C59 C63 H63A 119.4
C34 C64 C150 119.5(7)
C34 C64 C69 121.4(8)
C150 C64 C69 119.0(8)
C63 C65 C30 121.1(7)
C63 C65 H65A 119.5
C30 C65 H65A 119.5
C2 C66 C19 120.4(7)
C2 C66 Ru1 71.8(4)
C19 C66 Ru1 72.4(4)
C2 C66 H66A 119.4
C19 C66 H66A 119.4
Ru1 C66 H66A 119.4
C226 C67 C128 176.6(10)
C137 C68 C189 118.9(8)
C137 C68 C148 119.7(8)
C189 C68 C148 121.4(9)
C195 C69 C177 120.1(9)
C195 C69 C64 121.9(10)
C177 C69 C64 117.9(8)
C52 C70 C71 115.0(7)
C52 C70 C127 121.1(7)
C71 C70 C127 123.8(7)
C52 C70 Ru3 70.5(4)
C71 C70 Ru3 69.4(4)
C127 C70 Ru3 126.5(5)
C185 C71 C70 122.4(7)
C185 C71 Ru3 71.7(4)
C70 C71 Ru3 72.3(4)
C185 C71 H71A 118.1
C70 C71 H71A 118.1
Ru3 C71 H71A 118.1
C94 C72 C99 120.9(8)
C94 C72 Ru5 73.3(5)
C99 C72 Ru5 71.0(4)
C94 C72 H72A 119.1
C99 C72 H72A 119.1
Ru5 C72 H72A 119.1
C22 C73 C128 119.4(8)
C22 C73 H73A 120.3
C128 C73 H73A 120.3
C123 C74 C180 117.1(9)
C123 C74 Ru4 72.7(5)
C180 C74 Ru4 69.1(4)
C123 C74 H74A 121.2
C180 C74 H74A 121.2
Ru4 C74 H74A 121.2
C172 C75 C86 130.7(9)
C172 C75 Ru4 75.0(5)
C86 C75 Ru4 72.2(4)
C172 C75 H75A 113.1
C86 C75 H75A 113.1
Ru4 C75 H75A 113.1
C52 C76 C228 122.9(7)
C52 C76 Ru3 72.5(4)
C228 C76 Ru3 73.2(5)
C52 C76 H76A 118.1
C228 C76 H76A 118.1
Ru3 C76 H76A 118.1
O12 C77 C36 126.9(7)
O12 C77 C187 114.3(8)
C36 C77 C187 118.8(7)
C129 C78 C49 119.6(7)
C129 C78 H78A 120.2
C49 C78 H78A 120.2
C118 C79 C8 118.7(7)
C118 C79 H79A 120.7
C8 C79 H79A 120.7
C89 C80 C53 116.5(9)
C89 C80 H80A 121.7
C53 C80 H80A 121.7
C240 C81 C83 124.4(10)
C240 C81 Ru6 73.1(5)
C83 C81 Ru6 72.3(5)
C240 C81 H81A 117.1
C83 C81 H81A 117.1
Ru6 C81 H81A 117.1
C204 C82 C139 120.9(8)
C204 C82 C170 118.4(10)
C139 C82 C170 120.7(10)
C81 C83 C184 114.3(9)
C81 C83 C238 123.3(10)
C184 C83 C238 122.4(11)
C81 C83 Ru6 69.7(5)
C184 C83 Ru6 69.7(5)
C238 C83 Ru6 126.7(7)
C190 C84 C101 119.3(8)
C190 C84 H84A 120.4
C101 C84 H84A 120.4
C135 C85 C29 119.3(10)
C135 C85 H85A 120.4
C29 C85 H85A 120.4
C75 C86 C180 112.5(8)
C75 C86 Ru4 70.6(4)
C180 C86 Ru4 67.9(4)
C75 C86 H86A 123.5
C180 C86 H86A 123.5
Ru4 C86 H86A 123.5
N2 C87 C147 123.0(7)
N2 C87 H87A 118.5
C147 C87 H87A 118.5
C214 C88 C154 122.2(10)
C214 C88 C169 119.7(12)
C154 C88 C169 118.0(10)
C61 C89 C80 121.9(9)
C61 C89 H89A 119.0
C80 C89 H89A 119.0
C104 C90 C147 118.1(7)
C104 C90 C151 121.6(8)
C147 C90 C151 120.3(8)
C163 C91 C197 121.5(9)
C163 C91 C149 122.0(9)
C197 C91 C149 116.5(9)
C112 C92 C191 120.4(8)
C112 C92 Ru5 71.5(5)
C191 C92 Ru5 71.3(4)
C112 C92 H92A 119.2
C191 C92 H92A 119.2
Ru5 C92 H92A 119.2
C58 C93 C101 179.8(9)
C72 C94 C112 117.9(8)
C72 C94 C216 121.6(9)
C112 C94 C216 120.4(8)
C72 C94 Ru5 70.2(5)
C112 C94 Ru5 68.9(5)
C216 C94 Ru5 129.2(6)
C140 C95 C118 119.2(8)
C140 C95 H95A 120.4
C118 C95 H95A 120.4
C39 C96 C171 118.5(10)
C39 C96 C177 121.1(8)
C171 C96 C177 120.4(9)
N5 C97 C108 123.0(7)
N5 C97 H97A 118.5
C108 C97 H97A 118.5
N7 C98 C134 123.1(8)
N7 C98 H98A 118.4
C134 C98 H98A 118.4
C191 C99 C72 121.8(8)
C191 C99 Ru5 72.0(4)
C72 C99 Ru5 71.0(4)
C191 C99 H99A 118.4
C72 C99 H99A 118.4
Ru5 C99 H99A 118.4
C155 C100 N7 120.7(8)
C155 C100 H10C 119.7
N7 C100 H10C 119.7
C84 C101 C108 118.1(7)
C84 C101 C93 120.5(8)
C108 C101 C93 121.4(7)
C134 C102 C55 120.4(8)
C134 C102 C155 116.0(7)
C55 C102 C155 123.4(7)
C148 C103 C237 174.8(11)
C90 C104 C21 121.2(7)
C90 C104 H10A 119.4
C21 C104 H10A 119.4
C173 C105 C183 122.3(9)
C173 C105 H10D 118.8
C183 C105 H10D 118.8
C109 C106 C133 118.3(7)
C109 C106 C186 121.9(9)
C133 C106 C186 119.8(9)
C61 C107 C40 119.3(8)
C61 C107 C117 121.6(8)
C40 C107 C117 119.1(8)
C97 C108 C101 118.7(8)
C97 C108 H10E 120.6
C101 C108 H10E 120.6
C106 C109 C110 118.5(8)
C106 C109 H10B 120.8
C110 C109 H10B 120.8
N3 C110 C109 122.3(7)
N3 C110 H11A 118.9
C109 C110 H11A 118.9
C220 C111 C139 121.2(10)
C220 C111 H11B 119.4
C139 C111 H11B 119.4
C92 C112 C94 121.5(8)
C92 C112 Ru5 71.8(5)
C94 C112 Ru5 72.9(5)
C92 C112 H11J 118.8
C94 C112 H11J 118.8
Ru5 C112 H11J 118.8
N3 C113 C133 121.5(8)
N3 C113 H11C 119.2
C133 C113 H11C 119.2
C161 C114 C128 120.7(8)
C161 C114 H11D 119.7
C128 C114 H11D 119.7
C146 C115 H11E 109.5
C146 C115 H11F 109.5
H11E C115 H11F 109.5
C146 C115 H11G 109.5
H11E C115 H11G 109.5
H11F C115 H11G 109.5
C178 C116 C45 119.4(9)
C178 C116 H11H 120.3
C45 C116 H11H 120.3
O9 C117 C60 126.6(8)
O9 C117 C107 112.6(8)
C60 C117 C107 120.8(7)
C79 C118 C95 122.7(7)
C79 C118 H11K 118.7
C95 C118 H11K 118.7
C168 C119 C205 119.8(12)
C168 C119 H11I 120.1
C205 C119 H11I 120.1
C23 C120 C56 120.1(7)
C23 C120 H12B 119.9
C56 C120 H12B 119.9
C188 C121 C226 124.4(11)
C188 C121 C169 119.7(9)
C226 C121 C169 115.9(9)
C126 C122 C236 120.4(11)
C126 C122 H12J 119.8
C236 C122 H12J 119.8
C172 C123 C74 132.7(12)
C172 C123 Ru4 76.3(6)
C74 C123 Ru4 71.2(5)
C172 C123 H12C 111.8
C74 C123 H12C 111.8
Ru4 C123 H12C 111.8
C57 C124 C158 122.6(7)
C57 C124 Ru2 71.3(5)
C158 C124 Ru2 72.1(4)
C57 C124 H12D 117.9
C158 C124 H12D 117.9
Ru2 C124 H12D 117.9
N1 C125 C202 124.9(9)
N1 C125 H12E 117.6
C202 C125 H12E 117.6
C122 C126 C149 122.0(10)
C122 C126 H12K 119.0
C149 C126 H12K 119.0
C70 C127 H12F 109.5
C70 C127 H12G 109.5
H12F C127 H12G 109.5
C70 C127 H12H 109.5
H12F C127 H12H 109.5
H12G C127 H12H 109.5
C114 C128 C67 121.5(9)
C114 C128 C73 116.0(7)
C67 C128 C73 121.5(9)
C78 C129 C48 121.3(7)
C78 C129 H12I 119.3
C48 C129 H12I 119.3
C187 C130 C152 120.0(10)
C187 C130 C132 121.6(8)
C152 C130 C132 118.4(9)
C245 C131 C215 120.8(14)
C245 C131 C195 120.7(12)
C215 C131 C195 118.4(10)
O10 C132 C60 126.5(9)
O10 C132 C130 115.0(8)
C60 C132 C130 118.5(7)
C113 C133 C106 120.1(8)
C113 C133 H13A 120.0
C106 C133 H13A 120.0
C98 C134 C102 120.7(8)
C98 C134 H13B 119.6
C102 C134 H13B 119.6
C85 C135 C202 118.9(8)
C85 C135 C208 119.8(12)
C202 C135 C208 121.3(12)
C41 C136 C141 116.5(12)
C41 C136 H136 121.7
C141 C136 H136 121.7
C68 C137 C138 120.9(9)
C68 C137 H13E 119.5
C138 C137 H13E 119.5
N8 C138 C137 122.1(9)
N8 C138 H13F 118.9
C137 C138 H13F 118.9
C82 C139 C111 123.4(8)
C82 C139 C142 119.9(10)
C111 C139 C142 116.7(10)
C95 C140 C33 121.2(7)
C95 C140 H14E 119.4
C33 C140 H14E 119.4
C171 C141 C136 123.7(9)
C171 C141 H14F 118.1
C136 C141 H14F 118.1
C203 C142 C156 123.8(9)
C203 C142 C139 118.2(10)
C156 C142 C139 118.0(10)
C50 C143 C178 120.5(7)
C50 C143 H14A 119.7
C178 C143 H14A 119.7
C201 C144 C44 114.5(10)
C201 C144 C158 109.3(8)
C44 C144 C158 114.2(7)
C201 C144 H14B 106.0
C44 C144 H14B 106.0
C158 C144 H14B 106.0
N8 C145 C189 121.0(8)
N8 C145 H14G 119.5
C189 C145 H14G 119.5
C19 C146 C115 112.0(7)
C19 C146 C179 108.0(7)
C115 C146 C179 110.7(8)
C19 C146 H14C 108.7
C115 C146 H14C 108.7
C179 C146 H14C 108.7
C87 C147 C90 117.9(7)
C87 C147 H14D 121.0
C90 C147 H14D 121.0
C103 C148 C68 179.7(12)
C237 C149 C91 117.4(8)
C237 C149 C126 123.1(8)
C91 C149 C126 119.5(9)
O15 C150 C64 127.0(8)
O15 C150 C215 112.5(9)
C64 C150 C215 120.5(9)
C170 C151 C90 170.9(10)
C242 C152 C130 117.7(10)
C242 C152 H15C 121.2
C130 C152 H15C 121.2
C167 C153 C199 127.0(14)
C167 C153 Ru7 76.4(7)
C199 C153 Ru7 73.7(7)
C167 C153 H15D 116.1
C199 C153 H15D 116.1
Ru7 C153 H15D 116.1
C222 C154 C88 124.5(10)
C222 C154 H15B 117.7
C88 C154 H15B 117.7
C100 C155 C102 120.1(8)
C100 C155 H15E 119.9
C102 C155 H15E 119.9
C175 C156 C225 116.4(11)
C175 C156 C142 122.7(8)
C225 C156 C142 121.0(11)
C261 C157 C167 121.1(11)
C261 C157 Ru7 71.4(6)
C167 C157 Ru7 73.1(6)
C261 C157 H15F 119.0
C167 C157 H15F 119.0
Ru7 C157 H15F 119.0
C26 C158 C124 114.2(7)
C26 C158 C144 122.3(7)
C124 C158 C144 123.5(7)
C26 C158 Ru2 68.7(4)
C124 C158 Ru2 69.1(5)
C144 C158 Ru2 132.5(5)
C57 C159 C24 118.7(7)
C57 C159 C227 123.3(8)
C24 C159 C227 116.9(8)
C57 C159 Ru2 69.5(5)
C24 C159 Ru2 69.0(4)
C227 C159 Ru2 123.9(7)
C42 C160 H16A 109.5
C42 C160 H16B 109.5
H16A C160 H16B 109.5
C42 C160 H16C 109.5
H16A C160 H16C 109.5
H16B C160 H16C 109.5
C114 C161 N4 123.8(8)
C114 C161 H16D 118.1
N4 C161 H16D 118.1
C224 C162 C196 122.1(12)
C224 C162 H16E 118.9
C196 C162 H16E 118.9
C91 C163 C194 121.1(8)
C91 C163 C193 121.5(9)
C194 C163 C193 117.4(9)
C208 C164 C214 175.7(15)
C211 C165 C194 121.7(9)
C211 C165 H16G 119.2
C194 C165 H16G 119.2
N6 C166 C233 127.5(13)
N6 C166 H16H 116.3
C233 C166 H16H 116.3
C153 C167 C157 113.3(12)
C153 C167 C259 126.4(14)
C157 C167 C259 120.2(10)
C153 C167 Ru7 67.0(6)
C157 C167 Ru7 68.3(6)
C259 C167 Ru7 130.9(7)
C119 C168 C204 120.6(10)
C119 C168 H16F 119.7
C204 C168 H16F 119.7
C88 C169 C209 119.7(11)
C88 C169 C121 119.2(9)
C209 C169 C121 121.0(9)
C151 C170 C82 176.5(13)
C141 C171 C96 119.3(9)
C141 C171 H17E 120.3
C96 C171 H17E 120.3
C123 C172 C75 111.6(10)
C123 C172 C182 128.7(10)
C75 C172 C182 119.7(10)
C123 C172 Ru4 70.8(6)
C75 C172 Ru4 68.6(5)
C182 C172 Ru4 129.5(6)
C105 C173 C211 119.1(10)
C105 C173 H17F 120.5
C211 C173 H17F 120.5
C240 C174 C239 119.1(9)
C240 C174 C200 120.3(10)
C239 C174 C200 120.5(9)
C240 C174 Ru6 70.8(5)
C239 C174 Ru6 70.7(5)
C200 C174 Ru6 127.8(6)
C257 C175 C156 121.6(9)
C257 C175 C204 120.8(12)
C156 C175 C204 117.5(10)
O13 C177 C69 122.1(10)
O13 C177 C96 117.0(10)
C69 C177 C96 120.9(8)
C116 C178 C143 121.2(8)
C116 C178 H17A 119.4
C143 C178 H17A 119.4
C146 C179 H17B 109.5
C146 C179 H17C 109.5
H17B C179 H17C 109.5
C146 C179 H17D 109.5
H17B C179 H17D 109.5
H17C C179 H17D 109.5
C258 C180 C74 118.6(16)
C258 C180 C86 126.3(16)
C74 C180 C86 114.9(8)
C258 C180 Ru4 123.3(8)
C74 C180 Ru4 70.5(4)
C86 C180 Ru4 70.5(4)
C193 C181 C206 174.5(11)
C218 C182 C172 115.1(10)
C218 C182 C232 110.9(10)
C172 C182 C232 106.6(8)
C218 C182 H18A 108.0
C172 C182 H18A 108.0
C232 C182 H18A 108.0
C237 C183 C194 119.2(9)
C237 C183 C105 123.3(8)
C194 C183 C105 117.5(9)
C239 C184 C83 122.7(10)
C239 C184 Ru6 72.2(6)
C83 C184 Ru6 71.1(5)
C239 C184 H18C 117.8
C83 C184 H18C 117.8
Ru6 C184 H18C 117.8
C228 C185 C71 122.1(8)
C228 C185 Ru3 73.1(5)
C71 C185 Ru3 70.7(5)
C228 C185 H18B 118.3
C71 C185 H18B 118.3
Ru3 C185 H18B 118.3
C225 C186 C106 175.1(11)
C130 C187 C244 121.1(9)
C130 C187 C77 120.5(9)
C244 C187 C77 118.4(9)
C121 C188 C217 121.2(10)
C121 C188 C196 122.5(12)
C217 C188 C196 116.3(11)
C68 C189 C145 118.1(9)
C68 C189 H18D 121.0
C145 C189 H18D 121.0
N5 C190 C84 122.3(8)
N5 C190 H19B 118.9
C84 C190 H19B 118.9
C99 C191 C92 117.4(8)
C99 C191 C250 124.1(8)
C92 C191 C250 118.3(8)
C99 C191 Ru5 71.1(4)
C92 C191 Ru5 69.7(4)
C250 C191 Ru5 125.7(6)
C209 C192 C222 125.0(12)
C209 C192 H19A 117.5
C222 C192 H19A 117.5
C181 C193 C163 178.6(12)
C165 C194 C163 122.9(8)
C165 C194 C183 119.1(10)
C163 C194 C183 118.0(9)
C69 C195 O14 127.4(12)
C69 C195 C131 119.3(9)
O14 C195 C131 113.2(10)
C188 C196 C162 118.6(13)
C188 C196 C214 117.7(10)
C162 C196 C214 123.8(11)
C236 C197 C91 121.7(9)
C236 C197 H19C 119.2
C91 C197 H19C 119.2
C247 C198 C245 125.5(17)
C247 C198 H19D 117.3
C245 C198 H19D 117.3
C153 C199 C262 119.9(11)
C153 C199 Ru7 69.3(6)
C262 C199 Ru7 73.1(7)
C153 C199 H19E 119.5
C262 C199 H19E 119.5
Ru7 C199 H19E 119.5
C210 C200 C241 112.4(10)
C210 C200 C174 115.2(9)
C241 C200 C174 109.9(9)
C210 C200 H20H 106.2
C241 C200 H20H 106.2
C174 C200 H20H 106.2
C144 C201 H20A 109.5
C144 C201 H20B 109.5
H20A C201 H20B 109.5
C144 C201 H20C 109.5
H20A C201 H20C 109.5
H20B C201 H20C 109.5
C135 C202 C125 117.7(10)
C135 C202 H20D 121.1
C125 C202 H20D 121.1
C221 C203 C142 122.6(10)
C221 C203 H20E 118.7
C142 C203 H20E 118.7
C82 C204 C168 120.9(9)
C82 C204 C175 121.1(11)
C168 C204 C175 117.9(11)
C257 C205 C119 122.0(12)
C257 C205 H20F 119.0
C119 C205 H20F 119.0
C235 C206 C181 125.4(10)
C235 C206 C233 114.0(9)
C181 C206 C233 120.2(10)
C59 C207 C47 122.7(7)
C59 C207 H20I 118.7
C47 C207 H20I 118.7
C164 C208 C135 172.3(17)
C192 C209 C169 118.4(10)
C192 C209 H20G 120.8
C169 C209 H20G 120.8
C200 C210 H21F 109.5
C200 C210 H21G 109.5
H21F C210 H21G 109.5
C200 C210 H21H 109.5
H21F C210 H21H 109.5
H21G C210 H21H 109.5
C165 C211 C173 120.1(11)
C165 C211 H21I 120.0
C173 C211 H21I 120.0
C259 C212 H21J 109.5
C259 C212 H21K 109.5
H21J C212 H21K 109.5
C259 C212 H21L 109.5
H21J C212 H21L 109.5
H21K C212 H21L 109.5
C254 C213 C248 116.4(15)
C254 C213 Ru8 70.7(8)
C248 C213 Ru8 70.7(8)
C254 C213 H21M 121.5
C248 C213 H21M 121.5
Ru8 C213 H21M 121.5
C88 C214 C164 121.6(14)
C88 C214 C196 121.0(9)
C164 C214 C196 117.3(12)
C246 C215 C131 118.8(11)
C246 C215 C150 120.3(10)
C131 C215 C150 120.8(12)
C94 C216 H21N 109.5
C94 C216 H21O 109.5
H21N C216 H21O 109.5
C94 C216 H21P 109.5
H21N C216 H21P 109.5
H21O C216 H21P 109.5
C223 C217 C188 124.9(13)
C223 C217 H21B 117.6
C188 C217 H21B 117.6
C182 C218 H21C 109.5
C182 C218 H21D 109.5
H21C C218 H21D 109.5
C182 C218 H21E 109.5
H21C C218 H21E 109.5
H21D C218 H21E 109.5
C111 C220 C221 123.1(13)
C111 C220 H22B 118.5
C221 C220 H22B 118.5
C203 C221 C220 118.1(12)
C203 C221 H22C 120.9
C220 C221 H22C 120.9
C154 C222 C192 114.2(13)
C154 C222 H22D 122.9
C192 C222 H22D 122.9
C224 C223 C217 119.3(16)
C224 C223 H22E 120.4
C217 C223 H22E 120.4
C223 C224 C162 118.8(14)
C223 C224 H22F 120.6
C162 C224 H22F 120.6
C186 C225 C156 178.3(13)
C67 C226 C121 173.9(13)
C159 C227 H22G 109.5
C159 C227 H22H 109.5
H22G C227 H22H 109.5
C159 C227 H22I 109.5
H22G C227 H22I 109.5
H22H C227 H22I 109.5
C185 C228 C76 116.2(8)
C185 C228 C229 123.5(10)
C76 C228 C229 120.3(9)
C185 C228 Ru3 70.3(5)
C76 C228 Ru3 68.9(5)
C229 C228 Ru3 131.0(7)
C231 C229 C228 109.5(10)
C231 C229 C230 112.1(16)
C228 C229 C230 113.5(11)
C231 C229 H22J 107.1
C228 C229 H22J 107.1
C230 C229 H22J 107.1
C229 C230 H23B 109.5
C229 C230 H23C 109.5
H23B C230 H23C 109.5
C229 C230 H23D 109.5
H23B C230 H23D 109.5
H23C C230 H23D 109.5
C229 C231 H23E 109.5
C229 C231 H23F 109.5
H23E C231 H23F 109.5
C229 C231 H23G 109.5
H23E C231 H23G 109.5
H23F C231 H23G 109.5
C182 C232 H23H 109.5
C182 C232 H23I 109.5
H23H C232 H23I 109.5
C182 C232 H23J 109.5
H23H C232 H23J 109.5
H23I C232 H23J 109.5
C166 C233 C206 116.0(12)
C166 C233 H23K 122.0
C206 C233 H23K 122.0
N6 C234 C235 122.8(12)
N6 C234 H23L 118.6
C235 C234 H23L 118.6
C206 C235 C234 122.0(11)
C206 C235 H23M 119.0
C234 C235 H23M 119.0
C197 C236 C122 119.8(11)
C197 C236 H23N 120.1
C122 C236 H23N 120.1
C149 C237 C183 122.2(8)
C149 C237 C103 119.8(9)
C183 C237 C103 118.0(9)
C83 C238 H23O 109.5
C83 C238 H23P 109.5
H23O C238 H23P 109.5
C83 C238 H23Q 109.5
H23O C238 H23Q 109.5
H23P C238 H23Q 109.5
C184 C239 C174 119.5(9)
C184 C239 Ru6 70.7(5)
C174 C239 Ru6 71.5(5)
C184 C239 H23R 119.7
C174 C239 H23R 119.7
Ru6 C239 H23R 119.7
C81 C240 C174 120.0(11)
C81 C240 Ru6 70.2(6)
C174 C240 Ru6 71.4(5)
C81 C240 H24B 119.3
C174 C240 H24B 119.3
Ru6 C240 H24B 119.3
C200 C241 H24C 109.5
C200 C241 H24D 109.5
H24C C241 H24D 109.5
C200 C241 H24E 109.5
H24C C241 H24E 109.5
H24D C241 H24E 109.5
C152 C242 C243 123.4(11)
C152 C242 H24F 118.3
C243 C242 H24F 118.3
C242 C243 C244 120.7(12)
C242 C243 H24G 119.7
C244 C243 H24G 119.7
C243 C244 C187 116.8(10)
C243 C244 H24H 121.6
C187 C244 H24H 121.6
C131 C245 C198 115.2(14)
C131 C245 H245 122.4
C198 C245 H245 122.4
C247 C246 C215 122.7(15)
C247 C246 H246 118.7
C215 C246 H246 118.7
C198 C247 C246 116.7(19)
C198 C247 H24M 121.6
C246 C247 H24M 121.6
C249 C248 C265 129.8(16)
C249 C248 C213 115.5(14)
C265 C248 C213 114.5(16)
C249 C248 Ru8 70.5(7)
C265 C248 Ru8 123.5(10)
C213 C248 Ru8 70.4(7)
C255 C249 C248 123.1(16)
C255 C249 Ru8 73.8(9)
C248 C249 Ru8 71.1(7)
C255 C249 H24N 117.9
C248 C249 H24N 117.9
Ru8 C249 H24N 117.9
C191 C250 C252 113.3(8)
C191 C250 C251 107.9(9)
C252 C250 C251 110.9(8)
C191 C250 H25E 108.2
C252 C250 H25E 108.2
C251 C250 H25E 108.2
C250 C251 H25F 109.5
C250 C251 H25G 109.5
H25F C251 H25G 109.5
C250 C251 H25H 109.5
H25F C251 H25H 109.5
H25G C251 H25H 109.5
C250 C252 H25A 109.5
C250 C252 H25B 109.5
H25A C252 H25B 109.5
C250 C252 H25C 109.5
H25A C252 H25C 109.5
H25B C252 H25C 109.5
C255 C253 C254 118.2(14)
C255 C253 C256 118.9(14)
C254 C253 C256 122.9(12)
C255 C253 Ru8 72.6(8)
C254 C253 Ru8 68.7(6)
C256 C253 Ru8 132.1(10)
C213 C254 C253 122.9(14)
C213 C254 Ru8 72.5(7)
C253 C254 Ru8 73.1(7)
C213 C254 H25L 118.1
C253 C254 H25L 118.1
Ru8 C254 H25L 118.1
C249 C255 C253 124.0(18)
C249 C255 Ru8 71.8(8)
C253 C255 Ru8 74.0(9)
C249 C255 H25M 117.4
C253 C255 H25M 117.4
Ru8 C255 H25M 117.4
C253 C256 C264 112.4(13)
C253 C256 C266 99.8(12)
C264 C256 C266 121.1(16)
C253 C256 H25N 107.6
C264 C256 H25N 107.6
C266 C256 H25N 107.6
C205 C257 C175 118.8(10)
C205 C257 H45A 120.6
C175 C257 H45A 120.6
C180 C258 H45B 109.5
C180 C258 H45C 109.5
H45B C258 H45C 109.5
C180 C258 H45D 109.5
H45B C258 H45D 109.5
H45C C258 H45D 109.5
C167 C259 C260 117.6(12)
C167 C259 C212 104.5(10)
C260 C259 C212 110.9(10)
C167 C259 H25O 107.8
C260 C259 H25O 107.8
C212 C259 H25O 107.8
C259 C260 H26B 109.5
C259 C260 H26C 109.5
H26B C260 H26C 109.5
C259 C260 H26D 109.5
H26B C260 H26D 109.5
H26C C260 H26D 109.5
C157 C261 C262 125.6(14)
C157 C261 Ru7 73.3(6)
C262 C261 Ru7 73.7(6)
C157 C261 H26E 116.6
C262 C261 H26E 116.6
Ru7 C261 H26E 116.6
C199 C262 C261 112.9(13)
C199 C262 C263 123.5(14)
C261 C262 C263 123.1(17)
C199 C262 Ru7 68.9(6)
C261 C262 Ru7 67.7(6)
C263 C262 Ru7 125.7(9)
C262 C263 H26F 109.5
C262 C263 H26G 109.5
H26F C263 H26G 109.5
C262 C263 H26H 109.5
H26F C263 H26H 109.5
H26G C263 H26H 109.5
C256 C264 H26I 109.5
C256 C264 H26J 109.5
H26I C264 H26J 109.5
C256 C264 H26K 109.5
H26I C264 H26K 109.5
H26J C264 H26K 109.5
C248 C265 H26L 109.5
C248 C265 H26M 109.5
H26L C265 H26M 109.5
C248 C265 H26N 109.5
H26L C265 H26N 109.5
H26M C265 H26N 109.5
C256 C266 H26O 109.5
C256 C266 H26P 109.5
H26O C266 H26P 109.5
C256 C266 H26Q 109.5
H26O C266 H26Q 109.5
H26P C266 H26Q 109.5
O1S S1S O3S 114.7(5)
O1S S1S O2S 117.8(5)
O3S S1S O2S 112.4(5)
O1S S1S C1S 102.6(5)
O3S S1S C1S 103.7(5)
O2S S1S C1S 103.3(4)
F3S C1S F2S 107.9(10)
F3S C1S F1S 106.2(8)
F2S C1S F1S 106.6(10)
F3S C1S S1S 111.0(8)
F2S C1S S1S 113.4(7)
F1S C1S S1S 111.4(8)
O4S S2S O5S 116.7(11)
O4S S2S O6S 114.6(11)
O5S S2S O6S 116.1(10)
O4S S2S C2S 96.0(7)
O5S S2S C2S 92.3(14)
O6S S2S C2S 117.4(16)
F4S C2S F5S 101.3(15)
F4S C2S F6S 105.4(14)
F5S C2S F6S 112.2(16)
F4S C2S S2S 129.6(13)
F5S C2S S2S 108.7(11)
F6S C2S S2S 99.6(8)
O7S S3S O9S 111.4(12)
O7S S3S O8S 98.2(11)
O9S S3S O8S 139.3(10)
O7S S3S C3S 106.0(14)
O9S S3S C3S 103.2(6)
O8S S3S C3S 94.3(9)
F8S C3S F7S 113(3)
F8S C3S F9S 102(2)
F7S C3S F9S 103.8(12)
F8S C3S S3S 122.5(15)
F7S C3S S3S 102.7(17)
F9S C3S S3S 112.1(14)
O10S S4S O12S 114.5(9)
O10S S4S O11S 118.3(11)
O12S S4S O11S 114.1(6)
O10S S4S C4S 102.3(6)
O12S S4S C4S 102.6(5)
O11S S4S C4S 101.7(7)
F12S C4S F11S 105.6(9)
F12S C4S F10S 111.3(8)
F11S C4S F10S 104.6(8)
F12S C4S S4S 118.0(8)
F11S C4S S4S 106.4(7)
F10S C4S S4S 109.9(7)
O14S S5S O15S 115.6(6)
O14S S5S O13S 115.2(5)
O15S S5S O13S 115.3(4)
O14S S5S C5S 104.5(5)
O15S S5S C5S 103.3(5)
O13S S5S C5S 100.1(7)
F15S C5S F13S 110.5(10)
F15S C5S F14S 106.8(10)
F13S C5S F14S 105.9(11)
F15S C5S S5S 112.5(9)
F13S C5S S5S 111.5(8)
F14S C5S S5S 109.4(8)
O18S S6S O17S 116.4(3)
O18S S6S O16S 114.6(3)
O17S S6S O16S 114.3(3)
O18S S6S C6S 103.6(4)
O17S S6S C6S 102.6(3)
O16S S6S C6S 102.7(4)
F16S C6S F18S 107.3(6)
F16S C6S F17S 105.4(7)
F18S C6S F17S 105.7(6)
F16S C6S S6S 113.9(5)
F18S C6S S6S 112.3(6)
F17S C6S S6S 111.7(5)
O20S S7S O19S 111.1(5)
O20S S7S C7S 114.2(5)
O19S S7S C7S 107.7(5)
O20S S7S O21S 110.4(6)
O19S S7S O21S 106.4(6)
C7S S7S O21S 106.8(6)
F21S C7S F19S 115.0(8)
F21S C7S F20S 108.7(7)
F19S C7S F20S 106.8(7)
F21S C7S S7S 109.4(6)
F19S C7S S7S 108.0(6)
F20S C7S S7S 108.7(6)
O22S S8S O23S 111.7(6)
O22S S8S O24S 110.6(6)
O23S S8S O24S 110.0(6)
O22S S8S C8S 109.2(6)
O23S S8S C8S 109.5(6)
O24S S8S C8S 105.7(5)
F22S C8S F24S 112.5(8)
F22S C8S F23S 111.6(8)
F24S C8S F23S 108.8(8)
F22S C8S S8S 108.9(7)
F24S C8S S8S 106.4(7)
F23S C8S S8S 108.6(7)
C1E O1E C3E 112.7(7)
O1E C1E C2E 106.9(9)
O1E C1E H1EA 110.3
C2E C1E H1EA 110.3
O1E C1E H1EB 110.3
C2E C1E H1EB 110.3
H1EA C1E H1EB 108.6
C1E C2E H2EA 109.5
C1E C2E H2EB 109.5
H2EA C2E H2EB 109.5
C1E C2E H2EC 109.5
H2EA C2E H2EC 109.5
H2EB C2E H2EC 109.5
O1E C3E C4E 109.4(8)
O1E C3E H3EA 109.8
C4E C3E H3EA 109.8
O1E C3E H3EB 109.8
C4E C3E H3EB 109.8
H3EA C3E H3EB 108.2
C3E C4E H4EA 109.5
C3E C4E H4EB 109.5
H4EA C4E H4EB 109.5
C3E C4E H4EC 109.5
H4EA C4E H4EC 109.5
H4EB C4E H4EC 109.5
C5E O2E C7E 116.4(10)
O2E C5E C6E 112.0(12)
O2E C5E H5EA 109.2
C6E C5E H5EA 109.2
O2E C5E H5EB 109.2
C6E C5E H5EB 109.2
H5EA C5E H5EB 107.9
C5E C6E H6EA 109.5
C5E C6E H6EB 109.5
H6EA C6E H6EB 109.5
C5E C6E H6EC 109.5
H6EA C6E H6EC 109.5
H6EB C6E H6EC 109.5
C8E C7E O2E 115.1(11)
C8E C7E H7EA 108.5
O2E C7E H7EA 108.5
C8E C7E H7EB 108.5
O2E C7E H7EB 108.5
H7EA C7E H7EB 107.5
C7E C8E H8EA 109.5
C7E C8E H8EB 109.5
H8EA C8E H8EB 109.5
C7E C8E H8EC 109.5
H8EA C8E H8EC 109.5
H8EB C8E H8EC 109.5
C11E O3E C9E 112.9(12)
O3E C9E C10E 112.7(14)
O3E C9E H9EA 109.0
C10E C9E H9EA 109.0
O3E C9E H9EB 109.0
C10E C9E H9EB 109.0
H9EA C9E H9EB 107.8
C9E C10E H10F 109.5
C9E C10E H10G 109.5
H10F C10E H10G 109.5
C9E C10E H10H 109.5
H10F C10E H10H 109.5
H10G C10E H10H 109.5
O3E C11E C12E 107.9(11)
O3E C11E H11L 110.1
C12E C11E H11L 110.1
O3E C11E H11M 110.1
C12E C11E H11M 110.1
H11L C11E H11M 108.4
C11E C12E H12L 109.5
C11E C12E H12M 109.5
H12L C12E H12M 109.5
C11E C12E H12N 109.5
H12L C12E H12N 109.5
H12M C12E H12N 109.5
O2N N1N O1N 121.6(14)
O2N N1N C1N 121.3(14)
O1N N1N C1N 117.1(13)
N1N C1N H1NA 109.5
N1N C1N H1NB 109.5
H1NA C1N H1NB 109.5
N1N C1N H1NC 109.5
H1NA C1N H1NC 109.5
H1NB C1N H1NC 109.5
O1M C1M H1M1 109.5
O1M C1M H1M2 109.5
H1M1 C1M H1M2 109.5
O1M C1M H1M3 109.5
H1M1 C1M H1M3 109.5
H1M2 C1M H1M3 109.5

loop_
_geom_bond_atom_site_label_1
_geom_bond_atom_site_label_2
_geom_bond_distance
Ru1 O1 2.038(4)
Ru1 O2 2.051(4)
Ru1 N1 2.111(6)
Ru1 C46 2.169(7)
Ru1 C66 2.168(7)
Ru1 C2 2.175(7)
Ru1 C42 2.197(6)
Ru1 C12 2.208(6)
Ru1 C19 2.210(7)
Ru2 O8 2.035(5)
Ru2 O7 2.043(4)
Ru2 N4 2.105(6)
Ru2 C26 2.151(7)
Ru2 C57 2.172(8)
Ru2 C124 2.172(8)
Ru2 C24 2.183(7)
Ru2 C158 2.211(8)
Ru2 C159 2.227(7)
Ru3 O6 2.042(5)
Ru3 O5 2.054(4)
Ru3 N3 2.133(6)
Ru3 C76 2.154(8)
Ru3 C71 2.161(7)
Ru3 C185 2.174(9)
Ru3 C52 2.183(7)
Ru3 C70 2.200(7)
Ru3 C228 2.209(9)
Ru4 O3 2.004(5)
Ru4 O4 2.036(5)
Ru4 N2 2.097(6)
Ru4 C180 2.150(8)
Ru4 C75 2.168(7)
Ru4 C74 2.168(7)
Ru4 C86 2.188(8)
Ru4 C123 2.186(9)
Ru4 C172 2.249(9)
Ru5 O16 2.017(5)
Ru5 O15 2.049(6)
Ru5 N5 2.115(6)
Ru5 C92 2.164(8)
Ru5 C112 2.162(8)
Ru5 C99 2.175(7)
Ru5 C72 2.175(8)
Ru5 C191 2.186(7)
Ru5 C94 2.215(9)
Ru6 O12 2.037(6)
Ru6 O11 2.048(6)
Ru6 N7 2.124(6)
Ru6 C81 2.162(8)
Ru6 C184 2.177(10)
Ru6 C240 2.198(10)
Ru6 C239 2.196(8)
Ru6 C174 2.206(8)
Ru6 C83 2.196(8)
Ru7 O10 2.035(7)
Ru7 O9 2.033(6)
Ru7 N8 2.101(6)
Ru7 C153 2.112(11)
Ru7 C261 2.143(9)
Ru7 C157 2.166(9)
Ru7 C199 2.167(10)
Ru7 C262 2.222(10)
Ru7 C167 2.230(12)
Ru8 O14 1.887(9)
Ru8 O13 2.005(8)
Ru8 N6 2.135(9)
Ru8 C249 2.168(12)
Ru8 C254 2.150(10)
Ru8 C248 2.176(12)
Ru8 C213 2.172(14)
Ru8 C255 2.192(14)
Ru8 C253 2.208(12)
O1 C4 1.269(7)
O2 C1 1.280(7)
O3 C17 1.330(8)
O4 C5 1.277(7)
O5 C9 1.278(8)
O6 C32 1.293(9)
O7 C11 1.273(7)
O8 C20 1.283(9)
O9 C117 1.300(9)
O10 C132 1.270(9)
O11 C62 1.269(8)
O12 C77 1.269(9)
O13 C177 1.311(10)
O14 C195 1.377(12)
O15 C150 1.273(10)
O16 C34 1.299(9)
N1 C29 1.321(10)
N1 C125 1.329(10)
N2 C21 1.330(9)
N2 C87 1.365(9)
N3 C110 1.316(10)
N3 C113 1.322(10)
N4 C22 1.328(9)
N4 C161 1.376(9)
N5 C97 1.368(10)
N5 C190 1.346(10)
N6 C166 1.270(16)
N6 C234 1.301(14)
N7 C98 1.294(10)
N7 C100 1.378(11)
N8 C145 1.326(12)
N8 C138 1.339(11)
C1 C7 1.437(9)
C1 C3 1.456(9)
C2 C66 1.378(11)
C2 C42 1.421(11)
C2 H2A 1.0000
C3 C16 1.382(9)
C3 C23 1.392(10)
C4 C7 1.416(9)
C4 C6 1.481(9)
C5 C14 1.410(9)
C5 C16 1.480(9)
C6 C37 1.401(9)
C6 C48 1.419(9)
C7 C14 1.473(8)
C8 C27 1.396(10)
C8 C79 1.435(10)
C8 C33 1.440(10)
C9 C13 1.407(9)
C9 C10 1.473(8)
C10 C25 1.400(9)
C10 C31 1.379(9)
C11 C25 1.438(9)
C11 C18 1.451(8)
C12 C19 1.420(10)
C12 C46 1.422(10)
C12 H12A 1.0000
C13 C32 1.437(9)
C13 C18 1.478(10)
C14 C17 1.416(9)
C15 C28 1.359(9)
C15 C25 1.428(8)
C15 H15A 0.9500
C16 C54 1.371(9)
C17 C48 1.437(10)
C18 C20 1.401(10)
C19 C66 1.439(10)
C19 C146 1.479(11)
C20 C45 1.470(9)
C21 C104 1.390(10)
C21 H21A 0.9500
C22 C73 1.345(10)
C22 H22A 0.9500
C23 C120 1.369(11)
C23 H23A 0.9500
C24 C26 1.393(10)
C24 C159 1.466(11)
C24 H24A 1.0000
C26 C158 1.422(10)
C26 H26A 1.0000
C27 C30 1.421(10)
C27 C51 1.438(10)
C28 C35 1.379(10)
C28 H28A 0.9500
C29 C85 1.384(12)
C29 H29A 0.9500
C30 C65 1.392(10)
C30 C47 1.457(10)
C31 C35 1.381(9)
C31 H31A 0.9500
C32 C43 1.430(11)
C33 C38 1.407(10)
C33 C140 1.421(11)
C34 C64 1.375(12)
C34 C39 1.477(11)
C35 H35A 0.9500
C36 C62 1.427(10)
C36 C77 1.422(12)
C36 C60 1.452(10)
C37 C49 1.347(10)
C37 H37A 0.9500
C38 C47 1.404(10)
C38 C58 1.456(10)
C39 C96 1.400(11)
C39 C41 1.428(13)
C40 C53 1.385(11)
C40 C107 1.416(10)
C40 C62 1.477(11)
C41 C136 1.407(12)
C41 H41A 0.9500
C42 C46 1.393(10)
C42 C160 1.508(11)
C43 C50 1.408(9)
C43 C45 1.422(12)
C44 C144 1.451(14)
C44 H44A 0.9800
C44 H44B 0.9800
C44 H44C 0.9800
C45 C116 1.402(11)
C46 H46A 1.0000
C47 C207 1.409(10)
C48 C129 1.378(10)
C49 C78 1.395(11)
C49 H49A 0.9500
C50 C143 1.366(13)
C50 H50A 0.9500
C51 C55 1.212(10)
C52 C76 1.389(12)
C52 C70 1.417(10)
C52 H52A 1.0000
C53 C80 1.420(13)
C53 H53A 0.9500
C54 C56 1.392(11)
C54 H54A 0.9500
C55 C102 1.390(10)
C56 C120 1.404(11)
C56 H56A 0.9500
C57 C159 1.383(12)
C57 C124 1.393(12)
C57 H57A 1.0000
C58 C93 1.190(10)
C59 C207 1.339(12)
C59 C63 1.409(12)
C59 H59A 0.9500
C60 C117 1.418(12)
C60 C132 1.431(11)
C61 C89 1.371(13)
C61 C107 1.354(12)
C61 H61A 0.9500
C63 C65 1.345(11)
C63 H63A 0.9500
C64 C150 1.398(13)
C64 C69 1.482(11)
C65 H65A 0.9500
C66 H66A 1.0000
C67 C226 1.222(12)
C67 C128 1.407(12)
C68 C137 1.332(13)
C68 C189 1.390(12)
C68 C148 1.434(12)
C69 C195 1.372(15)
C69 C177 1.410(14)
C70 C71 1.429(11)
C70 C127 1.463(11)
C71 C185 1.400(12)
C71 H71A 1.0000
C72 C94 1.374(11)
C72 C99 1.415(12)
C72 H72A 1.0000
C73 C128 1.397(11)
C73 H73A 0.9500
C74 C123 1.348(12)
C74 C180 1.491(15)
C74 H74A 1.0000
C75 C172 1.383(13)
C75 C86 1.390(12)
C75 H75A 1.0000
C76 C228 1.418(13)
C76 H76A 1.0000
C77 C187 1.479(12)
C78 C129 1.363(12)
C78 H78A 0.9500
C79 C118 1.383(12)
C79 H79A 0.9500
C80 C89 1.387(13)
C80 H80A 0.9500
C81 C240 1.372(13)
C81 C83 1.418(14)
C81 H81A 1.0000
C82 C204 1.405(16)
C82 C139 1.409(15)
C82 C170 1.407(12)
C83 C184 1.468(15)
C83 C238 1.529(15)
C84 C190 1.361(11)
C84 C101 1.402(11)
C84 H84A 0.9500
C85 C135 1.349(16)
C85 H85A 0.9500
C86 C180 1.541(15)
C86 H86A 1.0000
C87 C147 1.367(11)
C87 H87A 0.9500
C88 C214 1.395(16)
C88 C154 1.409(16)
C88 C169 1.415(12)
C89 H89A 0.9500
C90 C104 1.371(11)
C90 C147 1.413(11)
C90 C151 1.416(10)
C91 C163 1.374(13)
C91 C197 1.421(13)
C91 C149 1.407(12)
C92 C112 1.362(13)
C92 C191 1.450(11)
C92 H92A 1.0000
C93 C101 1.438(10)
C94 C112 1.436(13)
C94 C216 1.500(13)
C95 C140 1.377(11)
C95 C118 1.411(12)
C95 H95A 0.9500
C96 C171 1.415(14)
C96 C177 1.408(14)
C97 C108 1.335(11)
C97 H97A 0.9500
C98 C134 1.372(11)
C98 H98A 0.9500
C99 C191 1.380(11)
C99 H99A 1.0000
C100 C155 1.375(11)
C100 H10C 0.9500
C101 C108 1.421(11)
C102 C134 1.388(11)
C102 C155 1.418(11)
C103 C148 1.196(12)
C103 C237 1.440(12)
C104 H10A 0.9500
C105 C173 1.362(15)
C105 C183 1.427(14)
C105 H10D 0.9500
C106 C109 1.370(13)
C106 C133 1.368(13)
C106 C186 1.454(11)
C107 C117 1.473(12)
C108 H10E 0.9500
C109 C110 1.383(11)
C109 H10B 0.9500
C110 H11A 0.9500
C111 C220 1.306(16)
C111 C139 1.421(15)
C111 H11B 0.9500
C112 H11J 1.0000
C113 C133 1.361(11)
C113 H11C 0.9500
C114 C161 1.300(13)
C114 C128 1.395(14)
C114 H11D 0.9500
C115 C146 1.531(12)
C115 H11E 0.9800
C115 H11F 0.9800
C115 H11G 0.9800
C116 C178 1.377(12)
C116 H11H 0.9500
C118 H11K 0.9500
C119 C168 1.365(15)
C119 C205 1.396(15)
C119 H11I 0.9500
C120 H12B 0.9500
C121 C188 1.371(14)
C121 C226 1.402(12)
C121 C169 1.479(15)
C122 C126 1.305(15)
C122 C236 1.401(14)
C122 H12J 0.9500
C123 C172 1.256(13)
C123 H12C 1.0000
C124 C158 1.456(12)
C124 H12D 1.0000
C125 C202 1.351(11)
C125 H12E 0.9500
C126 C149 1.419(14)
C126 H12K 0.9500
C127 H12F 0.9800
C127 H12G 0.9800
C127 H12H 0.9800
C129 H12I 0.9500
C130 C187 1.370(12)
C130 C152 1.421(13)
C130 C132 1.464(13)
C131 C245 1.388(18)
C131 C215 1.407(15)
C131 C195 1.523(18)
C133 H13A 0.9500
C134 H13B 0.9500
C135 C202 1.380(16)
C135 C208 1.474(13)
C136 C141 1.432(16)
C136 H136 0.9500
C137 C138 1.372(12)
C137 H13E 0.9500
C138 H13F 0.9500
C139 C142 1.450(11)
C140 H14E 0.9500
C141 C171 1.380(16)
C141 H14F 0.9500
C142 C203 1.398(16)
C142 C156 1.416(16)
C143 C178 1.374(15)
C143 H14A 0.9500
C144 C201 1.452(13)
C144 C158 1.506(11)
C144 H14B 1.0000
C145 C189 1.433(12)
C145 H14G 0.9500
C146 C179 1.590(12)
C146 H14C 1.0000
C147 H14D 0.9500
C149 C237 1.428(13)
C150 C215 1.471(15)
C151 C170 1.215(11)
C152 C242 1.329(16)
C152 H15C 0.9500
C153 C167 1.367(14)
C153 C199 1.359(18)
C153 H15D 1.0000
C154 C222 1.374(19)
C154 H15B 0.9500
C155 H15E 0.9500
C156 C175 1.425(16)
C156 C225 1.427(12)
C157 C261 1.308(16)
C157 C167 1.451(18)
C157 H15F 1.0000
C159 C227 1.546(13)
C160 H16A 0.9800
C160 H16B 0.9800
C160 H16C 0.9800
C161 H16D 0.9500
C162 C224 1.35(2)
C162 C196 1.445(18)
C162 H16E 0.9500
C163 C194 1.438(14)
C163 C193 1.423(12)
C164 C208 1.193(12)
C164 C214 1.399(12)
C165 C211 1.352(14)
C165 C194 1.413(14)
C165 H16G 0.9500
C166 C233 1.364(17)
C166 H16H 0.9500
C167 C259 1.484(17)
C168 C204 1.432(15)
C168 H16F 0.9500
C169 C209 1.451(14)
C171 H17E 0.9500
C172 C182 1.564(14)
C173 C211 1.439(14)
C173 H17F 0.9500
C174 C240 1.423(13)
C174 C239 1.429(14)
C174 C200 1.559(13)
C175 C257 1.382(15)
C175 C204 1.431(13)
C178 H17A 0.9500
C179 H17B 0.9800
C179 H17C 0.9800
C179 H17D 0.9800
C180 C258 1.422(17)
C181 C193 1.199(12)
C181 C206 1.418(13)
C182 C218 1.573(16)
C182 C232 1.587(15)
C182 H18A 1.0000
C183 C237 1.400(13)
C183 C194 1.436(12)
C184 C239 1.389(15)
C184 H18C 1.0000
C185 C228 1.376(13)
C185 H18B 1.0000
C186 C225 1.187(12)
C187 C244 1.380(13)
C188 C217 1.374(17)
C188 C196 1.402(14)
C189 H18D 0.9500
C190 H19B 0.9500
C191 C250 1.538(14)
C192 C209 1.320(16)
C192 C222 1.470(16)
C192 H19A 0.9500
C196 C214 1.477(17)
C197 C236 1.362(14)
C197 H19C 0.9500
C198 C247 1.33(2)
C198 C245 1.55(2)
C198 H19D 0.9500
C199 C262 1.43(2)
C199 H19E 1.0000
C200 C210 1.498(16)
C200 C241 1.548(15)
C200 H20H 1.0000
C201 H20A 0.9800
C201 H20B 0.9800
C201 H20C 0.9800
C202 H20D 0.9500
C203 C221 1.340(17)
C203 H20E 0.9500
C205 C257 1.392(17)
C205 H20F 0.9500
C206 C235 1.351(14)
C206 C233 1.496(16)
C207 H20I 0.9500
C209 H20G 0.9500
C210 H21F 0.9800
C210 H21G 0.9800
C210 H21H 0.9800
C211 H21I 0.9500
C212 C259 1.557(17)
C212 H21J 0.9800
C212 H21K 0.9800
C212 H21L 0.9800
C213 C254 1.363(17)
C213 C248 1.448(19)
C213 H21M 1.0000
C215 C246 1.498(18)
C216 H21N 0.9800
C216 H21O 0.9800
C216 H21P 0.9800
C217 C223 1.369(17)
C217 H21B 0.9500
C218 H21C 0.9800
C218 H21D 0.9800
C218 H21E 0.9800
C220 C221 1.406(15)
C220 H22B 0.9500
C221 H22C 0.9500
C222 H22D 0.9500
C223 C224 1.383(18)
C223 H22E 0.9500
C224 H22F 0.9500
C227 H22G 0.9800
C227 H22H 0.9800
C227 H22I 0.9800
C228 C229 1.530(14)
C229 C231 1.467(19)
C229 C230 1.515(17)
C229 H22J 1.0000
C230 H23B 0.9800
C230 H23C 0.9800
C230 H23D 0.9800
C231 H23E 0.9800
C231 H23F 0.9800
C231 H23G 0.9800
C232 H23H 0.9800
C232 H23I 0.9800
C232 H23J 0.9800
C233 H23K 0.9500
C234 C235 1.391(13)
C234 H23L 0.9500
C235 H23M 0.9500
C236 H23N 0.9500
C238 H23O 0.9800
C238 H23P 0.9800
C238 H23Q 0.9800
C239 H23R 1.0000
C240 H24B 1.0000
C241 H24C 0.9800
C241 H24D 0.9800
C241 H24E 0.9800
C242 C243 1.337(17)
C242 H24F 0.9500
C243 C244 1.418(16)
C243 H24G 0.9500
C244 H24H 0.9500
C245 H245 0.9500
C246 C247 1.371(19)
C246 H246 0.9500
C247 H24M 0.9500
C248 C249 1.430(18)
C248 C265 1.52(2)
C249 C255 1.291(18)
C249 H24N 1.0000
C250 C252 1.493(14)
C250 C251 1.566(13)
C250 H25E 1.0000
C251 H25F 0.9800
C251 H25G 0.9800
C251 H25H 0.9800
C252 H25A 0.9800
C252 H25B 0.9800
C252 H25C 0.9800
C253 C255 1.267(17)
C253 C254 1.426(18)
C253 C256 1.598(19)
C254 H25L 1.0000
C255 H25M 1.0000
C256 C264 1.565(10)
C256 C266 1.84(3)
C256 H25N 1.0000
C257 H45A 0.9500
C258 H45B 0.9800
C258 H45C 0.9800
C258 H45D 0.9800
C259 C260 1.541(16)
C259 H25O 1.0000
C260 H26B 0.9800
C260 H26C 0.9800
C260 H26D 0.9800
C261 C262 1.445(17)
C261 H26E 1.0000
C262 C263 1.50(2)
C263 H26F 0.9800
C263 H26G 0.9800
C263 H26H 0.9800
C264 H26I 0.9800
C264 H26J 0.9800
C264 H26K 0.9800
C265 H26L 0.9800
C265 H26M 0.9800
C265 H26N 0.9800
C266 H26O 0.9800
C266 H26P 0.9800
C266 H26Q 0.9800
S1S O1S 1.407(7)
S1S O3S 1.415(8)
S1S O2S 1.427(7)
S1S C1S 1.792(11)
F1S C1S 1.347(12)
F2S C1S 1.330(13)
F3S C1S 1.329(11)
S2S O4S 1.369(11)
S2S O5S 1.390(15)
S2S O6S 1.398(14)
S2S C2S 1.997(17)
F4S C2S 1.189(15)
F5S C2S 1.38(3)
F6S C2S 1.570(18)
S3S O7S 1.354(18)
S3S O9S 1.400(14)
S3S O8S 1.406(12)
S3S C3S 1.84(2)
F7S C3S 1.37(3)
F8S C3S 1.21(2)
F9S C3S 1.45(2)
S4S O10S 1.368(13)
S4S O12S 1.447(7)
S4S O11S 1.578(12)
S4S C4S 1.836(9)
F10S C4S 1.341(11)
F11S C4S 1.321(10)
F12S C4S 1.231(12)
S5S O14S 1.409(7)
S5S O15S 1.409(7)
S5S O13S 1.442(9)
S5S C5S 1.793(11)
F13S C5S 1.338(12)
F14S C5S 1.432(19)
F15S C5S 1.300(11)
S6S O18S 1.422(5)
S6S O17S 1.448(5)
S6S O16S 1.452(6)
S6S C6S 1.794(8)
F16S C6S 1.328(9)
F17S C6S 1.370(9)
F18S C6S 1.342(10)
S7S O20S 1.824(8)
S7S O19S 1.922(8)
S7S C7S 1.924(7)
S7S O21S 1.935(8)
F19S C7S 1.475(8)
F20S C7S 1.512(8)
F21S C7S 1.438(8)
S8S O22S 1.872(8)
S8S O23S 1.881(8)
S8S O24S 1.907(8)
S8S C8S 1.951(8)
F22S C8S 1.463(9)
F23S C8S 1.488(9)
F24S C8S 1.482(9)
O1E C1E 1.424(11)
O1E C3E 1.415(10)
C1E C2E 1.487(14)
C1E H1EA 0.9900
C1E H1EB 0.9900
C2E H2EA 0.9800
C2E H2EB 0.9800
C2E H2EC 0.9800
C3E C4E 1.505(14)
C3E H3EA 0.9900
C3E H3EB 0.9900
C4E H4EA 0.9800
C4E H4EB 0.9800
C4E H4EC 0.9800
O2E C5E 1.376(14)
O2E C7E 1.423(14)
C5E C6E 1.408(19)
C5E H5EA 0.9900
C5E H5EB 0.9900
C6E H6EA 0.9800
C6E H6EB 0.9800
C6E H6EC 0.9800
C7E C8E 1.399(17)
C7E H7EA 0.9900
C7E H7EB 0.9900
C8E H8EA 0.9800
C8E H8EB 0.9800
C8E H8EC 0.9800
O3E C11E 1.412(14)
O3E C9E 1.464(17)
C9E C10E 1.58(2)
C9E H9EA 0.9900
C9E H9EB 0.9900
C10E H10F 0.9800
C10E H10G 0.9800
C10E H10H 0.9800
C11E C12E 1.57(2)
C11E H11L 0.9900
C11E H11M 0.9900
C12E H12L 0.9800
C12E H12M 0.9800
C12E H12N 0.9800
O1N N1N 1.299(15)
O2N N1N 1.137(14)
N1N C1N 1.369(16)
C1N H1NA 0.9800
C1N H1NB 0.9800
C1N H1NC 0.9800
O1M C1M 1.39(2)
C1M H1M1 0.9800
C1M H1M2 0.9800
C1M H1M3 0.9800
O2WA O2WB 1.32(3)
O3WA O3WB 1.45(3)
O6WB O6WA 1.33(3)

loop_
_platon_squeeze_void_nr
_platon_squeeze_void_average_x
_platon_squeeze_void_average_y
_platon_squeeze_void_average_z
_platon_squeeze_void_volume
_platon_squeeze_void_count_electrons
_platon_squeeze_void_content
1 0.088 0.148 0.813 252 32 ' '
2 -0.046 0.076 0.214 59 10 ' '
3 0.088 0.352 0.313 253 31 ' '
4 -0.046 0.424 0.714 59 11 ' '
5 -0.088 0.648 0.687 252 34 ' '
6 0.046 0.576 0.285 59 10 ' '
7 -0.088 0.852 0.187 253 34 ' '
8 0.046 0.924 0.786 59 12 ' '
9 0.051 0.149 0.091 19 4 ' '
10 0.051 0.351 0.591 19 4 ' '
11 0.086 0.701 0.705 14 2 ' '
12 0.085 0.798 0.205 14 2 ' '
13 0.282 0.058 0.213 105 16 ' '
14 0.282 0.442 0.713 105 16 ' '
15 0.279 0.568 0.531 110 16 ' '
16 0.279 0.932 0.031 110 16 ' '
17 0.340 0.645 0.885 16 1 ' '
18 0.340 0.855 0.385 16 1 ' '
19 0.371 0.168 0.189 16 1 ' '
20 0.371 0.332 0.689 16 1 ' '
21 0.379 0.541 0.411 20 1 ' '
22 0.379 0.959 0.911 20 2 ' '
23 0.390 0.741 0.499 15 1 ' '
24 0.390 0.759 0.999 15 1 ' '
25 0.496 0.516 0.267 8 0 ' '
26 0.496 0.984 0.767 8 0 ' '
27 0.503 0.016 0.233 8 1 ' '
28 0.503 0.484 0.733 8 1 ' '
29 0.621 0.041 0.089 20 3 ' '
30 0.610 0.241 1.001 15 1 ' '
31 0.610 0.259 0.501 15 1 ' '
32 0.621 0.459 0.589 20 5 ' '
33 0.629 0.668 0.311 16 3 ' '
34 0.629 0.832 0.811 16 2 ' '
35 0.720 0.068 0.969 110 13 ' '
36 0.720 0.432 0.469 110 14 ' '
37 0.718 0.558 0.287 105 18 ' '
38 0.718 0.942 0.787 105 17 ' '
39 0.660 0.145 0.615 16 1 ' '
40 0.660 0.355 0.115 16 0 ' '
41 0.914 0.201 0.795 14 1 ' '
42 0.914 0.298 0.295 14 1 ' '
43 0.949 0.649 0.409 19 4 ' '
44 0.949 0.851 0.909 19 3 ' '
